data_4323314
loop_
_publ_author_name
'Matthias Westerhausen'
'Matthias H. Digeser'
'Wolfgang Schwarz'

_publ_section_title
;
 1,3-Bis(trimethylsilyl)-2-phenyl-1-aza-3-phosphapropenide Anions as
 Bidentate Ligands for the Alkaline Earth Metals Magnesium, Calcium,
 Strontium, and Barium
;
_journal_name_full 'Inorganic Chemistry'
_journal_page_first 521
_journal_page_last 527
_journal_paper_doi 10.1021/ic960887t
_journal_volume 36
_journal_year 1997
_chemical_formula_sum 'C38 H70 Ba N2 O3 P2 Si4'
_chemical_formula_weight 914.60
_chemical_name_systematic
;
 Tris(tetrahydrofuran)barium =
bis[1,3-bis(trimethylsilyl)-2-phenyl-1-aza-3-phosphapropenide]
;
_space_group_IT_number 2
_symmetry_cell_setting triclinic
_symmetry_space_group_name_Hall '-P 1'
_symmetry_space_group_name_H-M 'P -1'
_atom_sites_solution_hydrogens geom
_atom_sites_solution_primary direct
_atom_sites_solution_secondary difmap
_audit_creation_method SHELXL
_cell_angle_alpha 76.46(2)
_cell_angle_beta 76.45(2)
_cell_angle_gamma 89.31(2)
_cell_formula_units_Z 4
_cell_length_a 12.452(4)
_cell_length_b 19.071(4)
_cell_length_c 22.123(7)
_cell_measurement_temperature 293(2)
_cell_volume 4960(3)
_computing_structure_refinement 'SHELXL-93 (Sheldrick, 1993)'
_computing_structure_solution 'SHELXS-86 (Sheldrick, 1990)'
_diffrn_ambient_temperature 293(2)
_diffrn_radiation_monochromator graphite
_diffrn_radiation_source 'fine-focus sealed tube'
_diffrn_radiation_type MoK\a
_diffrn_radiation_wavelength 0.71073
_diffrn_reflns_av_R_equivalents 0.0164
_diffrn_reflns_av_sigmaI/netI 0.0564
_diffrn_reflns_limit_h_max 14
_diffrn_reflns_limit_h_min 0
_diffrn_reflns_limit_k_max 21
_diffrn_reflns_limit_k_min -21
_diffrn_reflns_limit_l_max 25
_diffrn_reflns_limit_l_min -24
_diffrn_reflns_number 15580
_diffrn_reflns_theta_max 24.00
_diffrn_reflns_theta_min 1.63
_exptl_absorpt_coefficient_mu 0.994
_exptl_crystal_density_diffrn 1.225
_exptl_crystal_F_000 1912
_refine_diff_density_max 1.467
_refine_diff_density_min -1.448
_refine_diff_density_rms 0.093
_refine_ls_extinction_method none
_refine_ls_goodness_of_fit_all 1.298
_refine_ls_goodness_of_fit_obs 1.401
_refine_ls_matrix_type full
_refine_ls_number_parameters 952
_refine_ls_number_reflns 14723
_refine_ls_number_restraints 32
_refine_ls_restrained_S_all 1.341
_refine_ls_restrained_S_obs 1.412
_refine_ls_R_factor_all 0.0946
_refine_ls_R_factor_obs 0.0590
_refine_ls_shift/esd_max 1.136
_refine_ls_shift/esd_mean 0.052
_refine_ls_structure_factor_coef Fsqd
_refine_ls_weighting_details 'w=1/[\s^2^(Fo^2^)+(0.0596P)^2^+0.0000P] where P=(Fo^2^+2Fc^2^)/3'
_refine_ls_weighting_scheme calc
_refine_ls_wR_factor_all 0.1489
_refine_ls_wR_factor_obs 0.1309
_reflns_number_observed 11109
_reflns_number_total 15558
_reflns_observed_criterion >2sigma(I)
_cod_data_source_file ic960887t_4.cif
_cod_data_source_block bancp;Compound4
_cod_depositor_comments
;
The following automatic conversions were performed:

'_refine_ls_weighting_scheme' value 'calc
w=1/[\s^2^(Fo^2^)+(0.0596P)^2^+0.0000P] where P=(Fo^2^+2Fc^2^)/3' was
changed to 'calc'. New tag '_refine_ls_weighting_details' was
created. The value of the new tag was set to
'w=1/[\s^2^(Fo^2^)+(0.0596P)^2^+0.0000P] where P=(Fo^2^+2Fc^2^)/3'.

Automatic conversion script
Id: cif_fix_values 3143 2015-03-26 13:38:13Z robertas 
;
_cod_original_cell_volume 4960.3(25)
_cod_database_code 4323314

loop_
_symmetry_equiv_pos_as_xyz
'x, y, z'
'-x, -y, -z'

loop_
_atom_site_aniso_label
_atom_site_aniso_U_11
_atom_site_aniso_U_22
_atom_site_aniso_U_33
_atom_site_aniso_U_23
_atom_site_aniso_U_13
_atom_site_aniso_U_12
Ba1 0.0448(2) 0.0336(2) 0.0339(2) -0.0069(2) -0.0126(2) -0.0027(2)
P11 0.0590(12) 0.0422(10) 0.0548(11) -0.0024(8) -0.0270(9) -0.0024(9)
Si11 0.0575(12) 0.0623(13) 0.0426(11) -0.0024(9) -0.0149(9) 0.0091(10)
C111 0.072(5) 0.092(6) 0.055(5) -0.003(4) -0.029(4) 0.008(5)
C112 0.100(7) 0.074(6) 0.100(7) -0.019(5) -0.032(6) 0.029(5)
C113 0.076(6) 0.107(8) 0.072(6) -0.007(5) -0.014(5) -0.006(5)
C12 0.047(4) 0.051(4) 0.029(3) -0.010(3) -0.006(3) -0.008(3)
C121 0.064(5) 0.050(4) 0.056(4) -0.018(3) -0.034(4) 0.003(4)
C122 0.080(6) 0.093(6) 0.063(5) -0.036(5) -0.038(5) 0.015(5)
C123 0.121(9) 0.106(8) 0.084(7) -0.048(6) -0.059(7) 0.023(7)
C124 0.111(9) 0.102(8) 0.120(9) -0.055(7) -0.070(8) 0.008(7)
C125 0.079(6) 0.101(8) 0.122(9) -0.040(7) -0.048(6) -0.018(6)
C126 0.069(5) 0.081(6) 0.073(6) -0.014(5) -0.028(5) -0.017(5)
N13 0.048(3) 0.044(3) 0.049(3) -0.018(3) -0.020(3) 0.004(3)
Si13 0.0723(14) 0.0486(11) 0.0571(12) -0.0267(10) -0.0285(11) 0.0110(10)
C131 0.099(7) 0.050(5) 0.138(9) -0.027(5) -0.035(6) -0.006(5)
C132 0.135(9) 0.096(7) 0.061(5) -0.036(5) -0.033(6) 0.048(6)
C133 0.093(6) 0.063(5) 0.082(6) -0.038(4) -0.045(5) 0.034(5)
P14 0.0473(10) 0.0338(9) 0.0441(10) -0.0077(7) -0.0175(8) -0.0011(7)
Si14 0.0443(11) 0.0502(11) 0.0435(10) -0.0089(8) -0.0132(8) 0.0038(9)
C141 0.052(4) 0.057(4) 0.063(5) -0.003(4) -0.024(4) 0.000(4)
C142 0.079(6) 0.095(7) 0.074(6) -0.035(5) -0.023(5) 0.033(5)
C143 0.053(5) 0.071(5) 0.064(5) 0.000(4) -0.017(4) -0.011(4)
C15 0.049(4) 0.027(3) 0.030(3) -0.014(2) -0.008(3) 0.004(3)
C151 0.040(3) 0.030(3) 0.039(3) -0.006(3) -0.011(3) 0.002(3)
C152 0.056(4) 0.048(4) 0.051(4) -0.016(3) -0.019(3) 0.014(3)
C153 0.068(5) 0.035(4) 0.084(6) -0.020(4) -0.034(4) 0.014(3)
C154 0.069(5) 0.037(4) 0.071(5) 0.005(4) -0.027(4) 0.004(4)
C155 0.076(5) 0.046(4) 0.047(4) 0.006(3) -0.018(4) 0.003(4)
C156 0.051(4) 0.041(4) 0.040(4) -0.008(3) -0.008(3) 0.004(3)
N16 0.043(3) 0.036(3) 0.037(3) -0.010(2) -0.012(2) 0.004(2)
Si16 0.0446(11) 0.0424(10) 0.0453(10) -0.0056(8) -0.0095(8) -0.0048(8)
C161 0.059(5) 0.169(11) 0.061(5) -0.044(6) 0.009(4) -0.029(6)
C162 0.061(5) 0.057(5) 0.074(5) -0.006(4) -0.031(4) -0.006(4)
C163 0.083(6) 0.043(5) 0.162(10) -0.004(5) -0.055(7) -0.014(4)
O1A 0.081(4) 0.070(3) 0.047(3) -0.022(2) -0.018(3) 0.027(3)
C1A1 0.090(6) 0.070(5) 0.063(5) -0.020(4) -0.024(5) 0.026(5)
C1A2 0.078(7) 0.123(9) 0.087(7) -0.027(6) -0.004(6) 0.033(6)
C1A3 0.117(8) 0.140(10) 0.066(6) -0.052(6) -0.026(6) 0.045(7)
C1A4 0.081(6) 0.084(6) 0.063(5) -0.036(4) -0.023(4) 0.013(5)
O1B 0.115(5) 0.044(3) 0.091(4) -0.007(3) -0.041(4) -0.021(3)
C1B1 0.208(14) 0.054(6) 0.153(11) 0.011(7) -0.108(11) -0.029(8)
C1B2 0.278(25) 0.150(16) 0.298(29) -0.110(18) -0.083(21) 0.123(17)
C1B3 0.273(22) 0.121(13) 0.148(14) -0.085(11) -0.021(14) -0.042(13)
C1B4 0.146(10) 0.092(8) 0.122(9) -0.015(7) -0.067(8) -0.043(7)
O1C 0.053(3) 0.107(5) 0.053(3) -0.013(3) -0.006(2) -0.018(3)
C1C1 0.092(7) 0.185(12) 0.042(5) -0.020(6) -0.008(5) -0.045(7)
C1C2 0.111(9) 0.148(11) 0.071(7) 0.007(7) -0.013(6) -0.032(8)
C1C3 0.108(9) 0.161(11) 0.091(8) -0.017(8) -0.002(7) -0.072(8)
C1C4 0.056(5) 0.123(8) 0.076(6) 0.000(6) -0.017(5) -0.012(5)
Ba2 0.0694(3) 0.0443(3) 0.0498(3) -0.0161(2) -0.0275(2) 0.0083(2)
P21 0.0424(10) 0.0571(11) 0.0589(11) -0.0309(9) -0.0142(9) 0.0012(8)
Si21 0.0470(11) 0.0515(11) 0.0652(13) -0.0302(10) -0.0186(10) 0.0082(9)
C211 0.054(4) 0.055(4) 0.062(5) -0.029(4) -0.011(4) -0.004(3)
C212 0.056(5) 0.103(7) 0.119(8) -0.069(6) -0.021(5) 0.012(5)
C213 0.116(8) 0.050(5) 0.105(7) -0.021(5) -0.047(6) 0.009(5)
C22 0.051(4) 0.027(3) 0.044(4) -0.010(3) -0.015(3) 0.001(3)
C221 0.039(4) 0.032(3) 0.053(4) -0.018(3) -0.007(3) 0.003(3)
C222 0.065(5) 0.038(4) 0.070(5) -0.017(3) -0.027(4) 0.012(3)
C223 0.064(5) 0.068(5) 0.092(6) -0.032(5) -0.047(5) 0.021(4)
C224 0.046(5) 0.073(6) 0.121(8) -0.048(6) -0.034(5) 0.004(4)
C225 0.045(4) 0.060(5) 0.096(6) -0.033(5) -0.009(4) -0.008(4)
C226 0.053(4) 0.046(4) 0.057(4) -0.012(3) -0.001(4) -0.006(3)
N23 0.056(3) 0.040(3) 0.049(3) -0.014(3) -0.018(3) 0.004(3)
Si23 0.0570(12) 0.0451(11) 0.0596(12) -0.0225(9) -0.0041(10) 0.0009(9)
C231 0.072(6) 0.083(6) 0.103(7) -0.042(6) 0.012(5) -0.006(5)
C232 0.115(8) 0.069(6) 0.098(7) -0.004(5) 0.013(6) 0.038(6)
C233 0.100(7) 0.132(9) 0.099(7) -0.081(7) -0.021(6) 0.028(7)
P24 0.146(3) 0.211(4) 0.145(3) -0.150(3) -0.101(2) 0.110(3)
Si01 0.122(5) 0.067(3) 0.051(3) -0.032(2) -0.029(3) 0.042(3)
Si02 0.111(5) 0.104(4) 0.045(3) -0.001(3) -0.028(3) -0.060(4)
C25 0.067(5) 0.143(8) 0.038(4) -0.029(5) -0.012(4) 0.057(6)
C251 0.058(5) 0.161(10) 0.052(5) 0.025(6) -0.011(4) 0.008(6)
C252 0.069(5) 0.062(5) 0.057(5) -0.003(4) -0.019(4) -0.014(4)
C253 0.135(30) 0.096(18) 0.027(15) -0.005(14) -0.026(16) 0.052(18)
C254 0.106(19) 0.146(25) 0.101(16) -0.073(19) -0.067(15) 0.036(20)
C255 0.073(11) 0.089(13) 0.051(9) 0.005(9) -0.028(8) -0.024(9)
C256 0.056(9) 0.040(7) 0.049(8) -0.009(6) -0.015(7) -0.010(6)
C257 0.074(15) 0.151(23) 0.148(22) 0.051(18) -0.026(15) 0.020(15)
C258 0.089(18) 0.189(32) 0.215(34) 0.054(28) -0.043(20) 0.045(19)
C259 0.120(29) 0.175(34) 0.161(31) 0.117(27) -0.083(26) -0.014(24)
C260 0.074(17) 0.127(27) 0.041(18) -0.013(14) 0.001(12) -0.024(16)
N26 0.135(7) 0.110(6) 0.049(4) -0.030(4) -0.036(4) 0.085(5)
Si03 0.042(3) 0.038(2) 0.064(3) -0.019(2) -0.022(2) 0.010(2)
C261 0.101(8) 0.106(8) 0.115(8) -0.060(7) 0.019(6) -0.031(6)
C262 0.034(7) 0.033(7) 0.078(10) -0.028(7) 0.005(6) 0.005(5)
C263 0.262(17) 0.097(9) 0.096(8) -0.062(7) 0.027(10) -0.010(10)
Si04 0.183(10) 0.159(8) 0.043(3) -0.015(4) -0.017(5) 0.149(7)
O2A 0.056(3) 0.088(4) 0.066(3) -0.030(3) -0.024(3) 0.002(3)
C2A1 0.071(6) 0.098(7) 0.087(7) -0.045(5) -0.027(5) 0.002(5)
C2A2 0.081(6) 0.082(6) 0.078(6) -0.034(5) -0.024(5) 0.002(5)
C2A3 0.113(8) 0.093(7) 0.074(6) -0.016(5) -0.029(6) -0.030(6)
C2A4 0.092(7) 0.090(7) 0.074(6) -0.016(5) -0.044(5) -0.007(5)
O2B 0.115(5) 0.046(3) 0.085(4) -0.014(3) -0.039(4) -0.005(3)
C2B1 0.200(13) 0.061(6) 0.125(9) -0.032(6) -0.051(9) -0.031(7)
C2B3 0.161(12) 0.082(8) 0.133(10) 0.014(7) -0.052(9) -0.029(8)
C2B4 0.137(9) 0.074(7) 0.082(7) -0.005(5) -0.023(6) -0.009(6)
O2C 0.178(7) 0.094(5) 0.050(3) 0.009(3) -0.046(4) -0.054(5)
C2C1 0.145(11) 0.138(10) 0.058(6) -0.017(6) -0.028(7) -0.024(8)
C2C2 0.139(11) 0.220(16) 0.070(7) -0.050(9) -0.023(8) -0.018(11)
C2C3 0.270(19) 0.189(15) 0.079(8) -0.001(9) -0.046(10) -0.145(14)
C2C4 0.260(16) 0.107(9) 0.073(7) 0.009(6) -0.048(9) -0.109(10)

loop_
_atom_site_label
_atom_site_type_symbol
_atom_site_fract_x
_atom_site_fract_y
_atom_site_fract_z
_atom_site_U_iso_or_equiv
_atom_site_thermal_displace_type
_atom_site_occupancy
_atom_site_calc_flag
_atom_site_refinement_flags
_atom_site_disorder_group
Ba1 Ba 0.39550(3) 0.07582(2) 0.25110(2) 0.03705(12) Uani 1 d . .
P11 P 0.2537(2) 0.13426(10) 0.14521(9) 0.0512(5) Uani 1 d . .
Si11 Si 0.0983(2) 0.18068(12) 0.12508(9) 0.0554(5) Uani 1 d . .
C111 C 0.0747(7) 0.1776(5) 0.0454(4) 0.073(2) Uani 1 d . .
H11A H 0.1399(7) 0.1961(5) 0.0126(4) 0.088 Uiso 1 calc R .
H11B H 0.0135(7) 0.2065(5) 0.0376(4) 0.088 Uiso 1 calc R .
H11C H 0.0586(7) 0.1286(5) 0.0451(4) 0.088 Uiso 1 calc R .
C112 C 0.1171(8) 0.2777(5) 0.1281(5) 0.090(3) Uani 1 d . .
H11D H 0.1828(8) 0.2991(5) 0.0970(5) 0.108 Uiso 1 calc R .
H11E H 0.1239(8) 0.2796(5) 0.1700(5) 0.108 Uiso 1 calc R .
H11F H 0.0542(8) 0.3038(5) 0.1188(5) 0.108 Uiso 1 calc R .
C113 C -0.0302(7) 0.1442(5) 0.1866(4) 0.088(3) Uani 1 d . .
H11G H -0.0205(7) 0.1451(5) 0.2282(4) 0.106 Uiso 1 calc R .
H11H H -0.0455(7) 0.0954(5) 0.1854(4) 0.106 Uiso 1 calc R .
H11I H -0.0908(7) 0.1732(5) 0.1779(4) 0.106 Uiso 1 calc R .
C12 C 0.2520(5) 0.0392(4) 0.1493(3) 0.043(2) Uani 1 d . .
C121 C 0.1690(6) 0.0047(4) 0.1245(3) 0.053(2) Uani 1 d . .
C122 C 0.1900(7) 0.0024(5) 0.0614(4) 0.072(2) Uani 1 d . .
H12A H 0.2541(7) 0.0249(5) 0.0329(4) 0.087 Uiso 1 calc R .
C123 C 0.1138(10) -0.0342(6) 0.0399(5) 0.094(3) Uani 1 d . .
H12B H 0.1277(10) -0.0368(6) -0.0027(5) 0.113 Uiso 1 calc R .
C124 C 0.0201(10) -0.0657(6) 0.0822(6) 0.099(3) Uani 1 d . .
H12C H -0.0299(10) -0.0898(6) 0.0679(6) 0.118 Uiso 1 calc R .
C125 C -0.0029(8) -0.0629(5) 0.1448(5) 0.094(3) Uani 1 d . .
H12D H -0.0678(8) -0.0845(5) 0.1730(5) 0.113 Uiso 1 calc R .
C126 C 0.0722(7) -0.0275(5) 0.1652(4) 0.073(2) Uani 1 d . .
H12E H 0.0570(7) -0.0253(5) 0.2079(4) 0.087 Uiso 1 calc R .
N13 N 0.3286(4) 0.0015(3) 0.1715(2) 0.0443(13) Uani 1 d . .
Si13 Si 0.3688(2) -0.08555(11) 0.17096(10) 0.0548(5) Uani 1 d . .
C131 C 0.2562(8) -0.1574(4) 0.2049(5) 0.094(3) Uani 1 d . .
H13A H 0.2179(8) -0.1535(4) 0.2469(5) 0.112 Uiso 1 calc R .
H13B H 0.2875(8) -0.2039(4) 0.2074(5) 0.112 Uiso 1 calc R .
H13C H 0.2052(8) -0.1517(4) 0.1777(5) 0.112 Uiso 1 calc R .
C132 C 0.4419(9) -0.0936(5) 0.0900(4) 0.093(3) Uani 1 d . .
H13D H 0.3916(9) -0.0854(5) 0.0624(4) 0.112 Uiso 1 calc R .
H13E H 0.4695(9) -0.1412(5) 0.0924(4) 0.112 Uiso 1 calc R .
H13F H 0.5026(9) -0.0585(5) 0.0732(4) 0.112 Uiso 1 calc R .
C133 C 0.4667(7) -0.1017(4) 0.2239(4) 0.072(2) Uani 1 d . .
H13G H 0.4293(7) -0.0976(4) 0.2660(4) 0.086 Uiso 1 calc R .
H13H H 0.5274(7) -0.0667(4) 0.2070(4) 0.086 Uiso 1 calc R .
H13I H 0.4941(7) -0.1493(4) 0.2261(4) 0.086 Uiso 1 calc R .
P14 P 0.54464(14) 0.03524(9) 0.35498(8) 0.0408(4) Uani 1 d . .
Si14 Si 0.7053(2) -0.01333(10) 0.36360(9) 0.0459(4) Uani 1 d . .
C141 C 0.7161(6) -0.0712(4) 0.4420(3) 0.057(2) Uani 1 d . .
H14A H 0.6699(6) -0.1142(4) 0.4519(3) 0.069 Uiso 1 calc R .
H14B H 0.6925(6) -0.0452(4) 0.4748(3) 0.069 Uiso 1 calc R .
H14C H 0.7915(6) -0.0839(4) 0.4400(3) 0.069 Uiso 1 calc R .
C142 C 0.7640(7) -0.0642(5) 0.3013(4) 0.080(3) Uani 1 d . .
H14D H 0.7598(7) -0.0359(5) 0.2599(4) 0.096 Uiso 1 calc R .
H14E H 0.7224(7) -0.1090(5) 0.3105(4) 0.096 Uiso 1 calc R .
H14F H 0.8398(7) -0.0736(5) 0.3015(4) 0.096 Uiso 1 calc R .
C143 C 0.7970(6) 0.0689(4) 0.3478(4) 0.065(2) Uani 1 d . .
H14G H 0.7936(6) 0.1003(4) 0.3075(4) 0.078 Uiso 1 calc R .
H14H H 0.8717(6) 0.0550(4) 0.3465(4) 0.078 Uiso 1 calc R .
H14I H 0.7728(6) 0.0938(4) 0.3813(4) 0.078 Uiso 1 calc R .
C15 C 0.4370(5) -0.0339(3) 0.3844(3) 0.0344(13) Uani 1 d . .
C151 C 0.4561(5) -0.1038(3) 0.4272(3) 0.0363(14) Uani 1 d . .
C152 C 0.4925(5) -0.1635(4) 0.4035(3) 0.050(2) Uani 1 d . .
H15A H 0.5049(5) -0.1606(4) 0.3599(3) 0.060 Uiso 1 calc R .
C153 C 0.5103(6) -0.2272(4) 0.4442(4) 0.059(2) Uani 1 d . .
H15B H 0.5345(6) -0.2668(4) 0.4278(4) 0.071 Uiso 1 calc R .
C154 C 0.4925(6) -0.2324(4) 0.5093(4) 0.060(2) Uani 1 d . .
H15C H 0.5037(6) -0.2754(4) 0.5367(4) 0.072 Uiso 1 calc R .
C155 C 0.4577(6) -0.1727(4) 0.5332(3) 0.059(2) Uani 1 d . .
H15D H 0.4465(6) -0.1756(4) 0.5768(3) 0.070 Uiso 1 calc R .
C156 C 0.4396(5) -0.1087(3) 0.4923(3) 0.045(2) Uani 1 d . .
H15E H 0.4162(5) -0.0689(3) 0.5087(3) 0.054 Uiso 1 calc R .
N16 N 0.3415(4) -0.0219(3) 0.3695(2) 0.0381(12) Uani 1 d . .
Si16 Si 0.2167(2) -0.07066(10) 0.39922(9) 0.0451(4) Uani 1 d . .
C161 C 0.1448(7) -0.0546(6) 0.4779(4) 0.098(3) Uani 1 d . .
H16A H 0.1413(7) -0.0035(6) 0.4747(4) 0.117 Uiso 1 calc R .
H16B H 0.1847(7) -0.0757(6) 0.5094(4) 0.117 Uiso 1 calc R .
H16C H 0.0713(7) -0.0761(6) 0.4903(4) 0.117 Uiso 1 calc R .
C162 C 0.1337(6) -0.0349(4) 0.3400(4) 0.063(2) Uani 1 d . .
H16D H 0.1303(6) 0.0166(4) 0.3342(4) 0.076 Uiso 1 calc R .
H16E H 0.0602(6) -0.0566(4) 0.3554(4) 0.076 Uiso 1 calc R .
H16F H 0.1676(6) -0.0460(4) 0.2999(4) 0.076 Uiso 1 calc R .
C163 C 0.2207(7) -0.1697(4) 0.4086(5) 0.095(3) Uani 1 d . .
H16G H 0.2577(7) -0.1800(4) 0.3686(5) 0.114 Uiso 1 calc R .
H16H H 0.1466(7) -0.1904(4) 0.4214(5) 0.114 Uiso 1 calc R .
H16I H 0.2600(7) -0.1900(4) 0.4407(5) 0.114 Uiso 1 calc R .
O1A O 0.2582(4) 0.1562(3) 0.3231(2) 0.0644(14) Uani 1 d . .
C1A1 C 0.1541(7) 0.1847(5) 0.3160(4) 0.073(2) Uani 1 d . .
H1AA H 0.1215(7) 0.1592(5) 0.2910(4) 0.088 Uiso 1 calc R .
H1AB H 0.1630(7) 0.2356(5) 0.2946(4) 0.088 Uiso 1 calc R .
C1A2 C 0.0836(8) 0.1740(6) 0.3815(5) 0.099(3) Uani 1 d . .
H1AC H 0.0315(8) 0.2120(6) 0.3841(5) 0.119 Uiso 1 calc R .
H1AD H 0.0428(8) 0.1278(6) 0.3945(5) 0.119 Uiso 1 calc R .
C1A3 C 0.1592(9) 0.1762(6) 0.4213(4) 0.103(3) Uani 1 d . .
H1AE H 0.1357(9) 0.1410(6) 0.4619(4) 0.123 Uiso 1 calc R .
H1AF H 0.1624(9) 0.2237(6) 0.4297(4) 0.123 Uiso 1 calc R .
C1A4 C 0.2690(7) 0.1590(5) 0.3856(4) 0.072(2) Uani 1 d . .
H1AG H 0.3243(7) 0.1959(5) 0.3824(4) 0.086 Uiso 1 calc R .
H1AH H 0.2913(7) 0.1129(5) 0.4074(4) 0.086 Uiso 1 calc R .
O1B O 0.4962(5) 0.2137(3) 0.2166(3) 0.082(2) Uani 1 d . .
C1B1 C 0.4564(12) 0.2711(5) 0.1766(6) 0.133(5) Uani 1 d . .
H1BA H 0.5086(12) 0.2845(5) 0.1353(6) 0.160 Uiso 1 calc R .
H1BB H 0.3865(12) 0.2563(5) 0.1701(6) 0.160 Uiso 1 calc R .
C1B2 C 0.4421(19) 0.3287(10) 0.2038(11) 0.231(10) Uani 1 d . .
H1BC H 0.3642(19) 0.3334(10) 0.2218(11) 0.277 Uiso 1 calc R .
H1BD H 0.4704(19) 0.3728(10) 0.1720(11) 0.277 Uiso 1 calc R .
C1B3 C 0.5022(17) 0.3157(8) 0.2533(8) 0.176(8) Uani 1 d . .
H1BE H 0.4524(17) 0.3125(8) 0.2949(8) 0.212 Uiso 1 calc R .
H1BF H 0.5577(17) 0.3541(8) 0.2455(8) 0.212 Uiso 1 calc R .
C1B4 C 0.5549(10) 0.2456(6) 0.2502(6) 0.116(4) Uani 1 d . .
H1BG H 0.6324(10) 0.2535(6) 0.2280(6) 0.139 Uiso 1 calc R .
H1BH H 0.5492(10) 0.2155(6) 0.2929(6) 0.139 Uiso 1 calc R .
O1C O 0.5828(4) 0.0805(3) 0.1534(2) 0.073(2) Uani 1 d . .
C1C1 C 0.5792(8) 0.0971(7) 0.0872(4) 0.109(4) Uani 1 d . .
H1CA H 0.5934(8) 0.0545(7) 0.0702(4) 0.130 Uiso 1 calc R .
H1CB H 0.5069(8) 0.1136(7) 0.0825(4) 0.130 Uiso 1 calc R .
C1C2 C 0.6627(9) 0.1527(7) 0.0535(5) 0.116(4) Uani 1 d . .
H1CC H 0.6297(9) 0.1992(7) 0.0446(5) 0.140 Uiso 1 calc R .
H1CD H 0.7021(9) 0.1428(7) 0.0132(5) 0.140 Uiso 1 calc R .
C1C3 C 0.7388(9) 0.1526(7) 0.0958(5) 0.125(4) Uani 1 d . .
H1CE H 0.7407(9) 0.1990(7) 0.1066(5) 0.150 Uiso 1 calc R .
H1CF H 0.8131(9) 0.1426(7) 0.0752(5) 0.150 Uiso 1 calc R .
C1C4 C 0.6935(7) 0.0947(6) 0.1541(4) 0.089(3) Uani 1 d . .
H1CG H 0.7355(7) 0.0516(6) 0.1532(4) 0.106 Uiso 1 calc R .
H1CH H 0.6966(7) 0.1104(6) 0.1923(4) 0.106 Uiso 1 calc R .
Ba2 Ba 0.86122(4) 0.54714(2) 0.25976(2) 0.05146(14) Uani 1 d . .
P21 P 0.90324(15) 0.58222(10) 0.38785(9) 0.0496(4) Uani 1 d . .
Si21 Si 0.9108(2) 0.67443(11) 0.43263(10) 0.0510(5) Uani 1 d . .
C211 C 1.0009(6) 0.6678(4) 0.4900(3) 0.055(2) Uani 1 d . .
H21A H 1.0769(6) 0.6678(4) 0.4676(3) 0.066 Uiso 1 calc R .
H21B H 0.9819(6) 0.6239(4) 0.5227(3) 0.066 Uiso 1 calc R .
H21C H 0.9904(6) 0.7083(4) 0.5093(3) 0.066 Uiso 1 calc R .
C212 C 0.7650(6) 0.6746(5) 0.4785(5) 0.086(3) Uani 1 d . .
H21D H 0.7165(6) 0.6781(5) 0.4500(5) 0.103 Uiso 1 calc R .
H21E H 0.7560(6) 0.7151(5) 0.4977(5) 0.103 Uiso 1 calc R .
H21F H 0.7471(6) 0.6307(5) 0.5112(5) 0.103 Uiso 1 calc R .
C213 C 0.9463(8) 0.7636(4) 0.3731(4) 0.086(3) Uani 1 d . .
H21G H 1.0214(8) 0.7643(4) 0.3490(4) 0.103 Uiso 1 calc R .
H21H H 0.9382(8) 0.8017(4) 0.3953(4) 0.103 Uiso 1 calc R .
H21I H 0.8976(8) 0.7703(4) 0.3446(4) 0.103 Uiso 1 calc R .
C22 C 1.0383(5) 0.5614(3) 0.3508(3) 0.0396(15) Uani 1 d . .
C221 C 1.1351(5) 0.5830(3) 0.3725(3) 0.0409(15) Uani 1 d . .
C222 C 1.1588(6) 0.5419(4) 0.4277(4) 0.055(2) Uani 1 d . .
H22A H 1.1148(6) 0.5008(4) 0.4506(4) 0.066 Uiso 1 calc R .
C223 C 1.2471(6) 0.5611(4) 0.4495(4) 0.068(2) Uani 1 d . .
H22B H 1.2615(6) 0.5334(4) 0.4871(4) 0.082 Uiso 1 calc R .
C224 C 1.3140(6) 0.6215(5) 0.4155(5) 0.073(2) Uani 1 d . .
H22C H 1.3740(6) 0.6344(5) 0.4296(5) 0.088 Uiso 1 calc R .
C225 C 1.2911(6) 0.6615(4) 0.3614(4) 0.066(2) Uani 1 d . .
H22D H 1.3360(6) 0.7021(4) 0.3383(4) 0.079 Uiso 1 calc R .
C226 C 1.2030(6) 0.6437(4) 0.3397(3) 0.054(2) Uani 1 d . .
H22E H 1.1886(6) 0.6726(4) 0.3026(3) 0.065 Uiso 1 calc R .
N23 N 1.0507(4) 0.5239(3) 0.3072(3) 0.0468(13) Uani 1 d . .
Si23 Si 1.1617(2) 0.47860(11) 0.27367(10) 0.0539(5) Uani 1 d . .
C231 C 1.2989(7) 0.5270(5) 0.2470(5) 0.088(3) Uani 1 d . .
H23A H 1.3188(7) 0.5387(5) 0.2830(5) 0.106 Uiso 1 calc R .
H23B H 1.2958(7) 0.5706(5) 0.2154(5) 0.106 Uiso 1 calc R .
H23C H 1.3531(7) 0.4968(5) 0.2288(5) 0.106 Uiso 1 calc R .
C232 C 1.1761(8) 0.3932(5) 0.3321(5) 0.104(4) Uani 1 d . .
H23D H 1.1064(8) 0.3663(5) 0.3472(5) 0.124 Uiso 1 calc R .
H23E H 1.1985(8) 0.4043(5) 0.3676(5) 0.124 Uiso 1 calc R .
H23F H 1.2308(8) 0.3649(5) 0.3116(5) 0.124 Uiso 1 calc R .
C233 C 1.1271(8) 0.4573(6) 0.2025(5) 0.101(3) Uani 1 d . .
H23G H 1.0561(8) 0.4321(6) 0.2151(5) 0.122 Uiso 1 calc R .
H23H H 1.1823(8) 0.4275(6) 0.1846(5) 0.122 Uiso 1 calc R .
H23I H 1.1250(8) 0.5013(6) 0.1711(5) 0.122 Uiso 1 calc R .
P24 P 0.7717(3) 0.5055(2) 0.1476(2) 0.139(2) Uani 1 d . .
Si01 Si 0.8091(6) 0.4676(3) 0.0613(2) 0.076(2) Uani 0.50 d PD 1
C011 C 0.8780(16) 0.3798(9) 0.0777(10) 0.099(6) Uiso 0.50 d PD 1
H01A H 0.8280(16) 0.3449(9) 0.1102(10) 0.118 Uiso 0.50 calc PR 1
H01B H 0.9432(16) 0.3866(9) 0.0922(10) 0.118 Uiso 0.50 calc PR 1
H01C H 0.8981(16) 0.3627(9) 0.0393(10) 0.118 Uiso 0.50 calc PR 1
C012 C 0.6928(19) 0.4501(15) 0.0244(13) 0.142(9) Uiso 0.50 d PD 1
H01D H 0.6410(19) 0.4144(15) 0.0546(13) 0.170 Uiso 0.50 calc PR 1
H01E H 0.7224(19) 0.4329(15) -0.0134(13) 0.170 Uiso 0.50 calc PR 1
H01F H 0.6560(19) 0.4940(15) 0.0131(13) 0.170 Uiso 0.50 calc PR 1
C013 C 0.9034(18) 0.5370(12) -0.0010(10) 0.129(8) Uiso 0.50 d PD 1
H01G H 0.8664(18) 0.5815(12) -0.0085(10) 0.155 Uiso 0.50 calc PR 1
H01H H 0.9240(18) 0.5209(12) -0.0400(10) 0.155 Uiso 0.50 calc PR 1
H01I H 0.9685(18) 0.5444(12) 0.0133(10) 0.155 Uiso 0.50 calc PR 1
Si02 Si 0.7165(6) 0.4783(3) 0.0688(2) 0.087(2) Uani 0.50 d PD 2
C021 C 0.7680(19) 0.5206(13) -0.0176(8) 0.122(8) Uiso 0.50 d PD 2
H02A H 0.7449(19) 0.5694(13) -0.0265(8) 0.147 Uiso 0.50 calc PR 2
H02B H 0.7385(19) 0.4937(13) -0.0422(8) 0.147 Uiso 0.50 calc PR 2
H02C H 0.8473(19) 0.5206(13) -0.0289(8) 0.147 Uiso 0.50 calc PR 2
C022 C 0.7635(19) 0.3827(10) 0.0846(11) 0.115(7) Uiso 0.50 d PD 2
H02D H 0.7379(19) 0.3600(10) 0.1292(11) 0.139 Uiso 0.50 calc PR 2
H02E H 0.8428(19) 0.3832(10) 0.0726(11) 0.139 Uiso 0.50 calc PR 2
H02F H 0.7336(19) 0.3562(10) 0.0598(11) 0.139 Uiso 0.50 calc PR 2
C023 C 0.5580(15) 0.4805(15) 0.0892(13) 0.140(9) Uiso 0.50 d PD 2
H02G H 0.5293(15) 0.4588(15) 0.1339(13) 0.169 Uiso 0.50 calc PR 2
H02H H 0.5289(15) 0.4541(15) 0.0641(13) 0.169 Uiso 0.50 calc PR 2
H02I H 0.5365(15) 0.5296(15) 0.0799(13) 0.169 Uiso 0.50 calc PR 2
C25 C 0.7143(7) 0.5913(6) 0.1460(4) 0.082(3) Uani 1 d . .
C251 C 0.6422(7) 0.6175(6) 0.1006(4) 0.099(4) Uani 1 d . .
C252 C 0.6727(7) 0.6717(4) 0.0477(4) 0.064(2) Uani 1 d . .
H25A H 0.7404(7) 0.6959(4) 0.0409(4) 0.077 Uiso 1 calc R 1
C253 C 0.6100(42) 0.6942(25) 0.0023(14) 0.087(12) Uani 0.508(8) d P 1
H25B H 0.6314(42) 0.7329(25) -0.0331(14) 0.104 Uiso 0.508(8) calc PR 1
C254 C 0.5113(27) 0.6522(17) 0.0155(12) 0.104(9) Uani 0.508(8) d P 1
H25C H 0.4653(27) 0.6666(17) -0.0123(12) 0.124 Uiso 0.508(8) calc PR 1
C255 C 0.4776(14) 0.5970(10) 0.0611(8) 0.072(5) Uani 0.508(8) d P 1
H25D H 0.4102(14) 0.5734(10) 0.0660(8) 0.087 Uiso 0.508(8) calc PR 1
C256 C 0.5430(11) 0.5735(7) 0.1028(6) 0.048(3) Uani 0.508(8) d P 1
H25E H 0.5254(11) 0.5296(7) 0.1327(6) 0.058 Uiso 0.508(8) calc PR 1
C257 C 0.5344(17) 0.6473(14) 0.1425(13) 0.139(11) Uani 0.492(8) d P 2
H25F H 0.5240(17) 0.6462(14) 0.1857(13) 0.167 Uiso 0.492(8) calc PR 2
C258 C 0.4574(21) 0.6753(18) 0.1055(16) 0.181(16) Uani 0.492(8) d P 2
H25G H 0.3833(21) 0.6774(18) 0.1255(16) 0.217 Uiso 0.492(8) calc PR 2
C259 C 0.4951(29) 0.7011(21) 0.0350(18) 0.170(16) Uani 0.492(8) d P 2
H25H H 0.4479(29) 0.7117(21) 0.0075(18) 0.204 Uiso 0.492(8) calc PR 2
C260 C 0.5952(33) 0.7067(25) 0.0178(16) 0.084(12) Uani 0.492(8) d P 2
H26M H 0.6236(33) 0.7393(25) -0.0211(16) 0.101 Uiso 0.492(8) calc PR 2
N26 N 0.7325(6) 0.6317(3) 0.1857(3) 0.095(3) Uani 1 d D .
Si03 Si 0.6485(3) 0.7017(2) 0.2002(3) 0.0455(14) Uani 0.508(8) d PD 1
C261 C 0.7219(8) 0.7900(5) 0.1428(5) 0.109(4) Uani 1 d D 1
H26A H 0.7986(8) 0.7911(5) 0.1438(5) 0.130 Uiso 1 calc R 1
H26B H 0.6877(8) 0.8310(5) 0.1564(5) 0.130 Uiso 1 calc R 1
H26C H 0.7158(8) 0.7917(5) 0.1001(5) 0.130 Uiso 1 calc R 1
C262 C 0.5066(9) 0.7015(7) 0.1974(7) 0.049(4) Uani 0.508(8) d PD 1
H26D H 0.5009(9) 0.6990(7) 0.1555(7) 0.059 Uiso 0.508(8) calc PR 1
H26E H 0.4749(9) 0.7449(7) 0.2069(7) 0.059 Uiso 0.508(8) calc PR 1
H26F H 0.4676(9) 0.6604(7) 0.2284(7) 0.059 Uiso 0.508(8) calc PR 1
C263 C 0.6413(12) 0.7065(6) 0.2818(5) 0.157(6) Uani 1 d D 1
H26G H 0.7146(12) 0.7068(6) 0.2886(5) 0.188 Uiso 1 calc R 1
H26H H 0.5989(12) 0.6653(6) 0.3108(5) 0.188 Uiso 1 calc R 1
H26I H 0.6064(12) 0.7498(6) 0.2893(5) 0.188 Uiso 1 calc R 1
Si04 Si 0.7084(9) 0.7157(3) 0.2020(3) 0.133(5) Uani 0.492(8) d PD 2
C264 C 0.8269(22) 0.7481(18) 0.2311(15) 0.188(14) Uiso 0.492(8) d PD 2
H26J H 0.8124(22) 0.7952(18) 0.2389(15) 0.225 Uiso 0.492(8) calc PR 2
H26K H 0.8946(22) 0.7505(18) 0.1990(15) 0.225 Uiso 0.492(8) calc PR 2
H26L H 0.8333(22) 0.7150(18) 0.2700(15) 0.225 Uiso 0.492(8) calc PR 2
O2A O 0.6492(4) 0.5194(3) 0.3365(2) 0.0669(14) Uani 1 d . .
C2A1 C 0.6030(7) 0.5176(5) 0.4026(4) 0.080(3) Uani 1 d . .
H2AA H 0.5662(7) 0.5620(5) 0.4067(4) 0.096 Uiso 1 calc R .
H2AB H 0.6608(7) 0.5124(5) 0.4259(4) 0.096 Uiso 1 calc R .
C2A2 C 0.5217(7) 0.4544(5) 0.4287(4) 0.077(2) Uani 1 d . .
H2AC H 0.5547(7) 0.4129(5) 0.4509(4) 0.092 Uiso 1 calc R .
H2AD H 0.4568(7) 0.4660(5) 0.4581(4) 0.092 Uiso 1 calc R .
C2A3 C 0.4927(9) 0.4401(5) 0.3707(4) 0.092(3) Uani 1 d . .
H2AE H 0.4144(9) 0.4454(5) 0.3731(4) 0.111 Uiso 1 calc R .
H2AF H 0.5115(9) 0.3918(5) 0.3664(4) 0.111 Uiso 1 calc R .
C2A4 C 0.5602(7) 0.4957(5) 0.3154(4) 0.082(3) Uani 1 d . .
H2AG H 0.5878(7) 0.4748(5) 0.2791(4) 0.098 Uiso 1 calc R .
H2AH H 0.5155(7) 0.5360(5) 0.3026(4) 0.098 Uiso 1 calc R .
O2B O 0.8436(5) 0.4004(3) 0.3097(3) 0.080(2) Uani 1 d . .
C2B1 C 0.8273(12) 0.3404(5) 0.2845(6) 0.125(4) Uani 1 d . .
H2BC H 0.8953(12) 0.3304(5) 0.2565(6) 0.150 Uiso 1 calc R .
H2BD H 0.7705(12) 0.3494(5) 0.2605(6) 0.150 Uiso 1 calc R .
C2B3 C 0.8100(11) 0.2999(6) 0.3967(6) 0.129(4) Uani 1 d . .
H2BE H 0.7425(11) 0.2915(6) 0.4303(6) 0.155 Uiso 1 calc R .
H2BF H 0.8678(11) 0.2723(6) 0.4125(6) 0.155 Uiso 1 calc R .
C2B4 C 0.8422(10) 0.3759(5) 0.3755(5) 0.100(3) Uani 1 d . .
H2BG H 0.7903(10) 0.4029(5) 0.4002(5) 0.120 Uiso 1 calc R .
H2BH H 0.9150(10) 0.3837(5) 0.3821(5) 0.120 Uiso 1 calc R .
O2C O 1.0077(7) 0.6469(4) 0.1693(3) 0.108(3) Uani 1 d . .
C2C1 C 1.0113(11) 0.6627(7) 0.1018(4) 0.114(4) Uani 1 d . .
H2CA H 1.0048(11) 0.6185(7) 0.0882(4) 0.137 Uiso 1 calc R .
H2CB H 0.9514(11) 0.6931(7) 0.0924(4) 0.137 Uiso 1 calc R .
C2C2 C 1.1143(11) 0.6989(9) 0.0703(5) 0.141(5) Uani 1 d . .
H2CC H 1.1629(11) 0.6668(9) 0.0497(5) 0.169 Uiso 1 calc R .
H2CD H 1.1041(11) 0.7403(9) 0.0374(5) 0.169 Uiso 1 calc R .
C2C3 C 1.1618(14) 0.7214(8) 0.1127(5) 0.183(8) Uani 1 d . .
H2CE H 1.1649(14) 0.7737(8) 0.1040(5) 0.219 Uiso 1 calc R .
H2CF H 1.2366(14) 0.7049(8) 0.1090(5) 0.219 Uiso 1 calc R .
C2C4 C 1.0945(12) 0.6910(6) 0.1771(5) 0.149(6) Uani 1 d . .
H2CG H 1.1386(12) 0.6620(6) 0.2034(5) 0.179 Uiso 1 calc R .
H2CH H 1.0635(12) 0.7291(6) 0.1972(5) 0.179 Uiso 1 calc R .
C2B2 C 0.7932(13) 0.2807(9) 0.3399(7) 0.156(5) Uiso 1 d . .
H2BA H 0.8356(13) 0.2391(9) 0.3330(7) 0.187 Uiso 1 calc R .
H2BB H 0.7157(13) 0.2679(9) 0.3458(7) 0.187 Uiso 1 calc R .

loop_
_atom_type_symbol
_atom_type_description
_atom_type_scat_dispersion_real
_atom_type_scat_dispersion_imag
_atom_type_scat_source
C C 0.0033 0.0016 'International Tables Vol C Tables 4.2.6.8 and 6.1.1.4'
H H 0.0000 0.0000 'International Tables Vol C Tables 4.2.6.8 and 6.1.1.4'
N N 0.0061 0.0033 'International Tables Vol C Tables 4.2.6.8 and 6.1.1.4'
O O 0.0106 0.0060 'International Tables Vol C Tables 4.2.6.8 and 6.1.1.4'
Si Si 0.0817 0.0704 'International Tables Vol C Tables 4.2.6.8 and 6.1.1.4'
P P 0.1023 0.0942 'International Tables Vol C Tables 4.2.6.8 and 6.1.1.4'
Ba Ba -0.3244 2.2819 'International Tables Vol C Tables 4.2.6.8 and 6.1.1.4'

loop_
_geom_angle_atom_site_label_1
_geom_angle_atom_site_label_2
_geom_angle_atom_site_label_3
_geom_angle
_geom_angle_site_symmetry_1
_geom_angle_site_symmetry_3
_geom_angle_publ_flag
O1A Ba1 O1C 145.0(2) . . ?
O1A Ba1 N13 124.3(2) . . ?
O1C Ba1 N13 76.2(2) . . ?
O1A Ba1 N16 79.21(14) . . ?
O1C Ba1 N16 127.5(2) . . ?
N13 Ba1 N16 102.88(15) . . ?
O1A Ba1 O1B 74.0(2) . . ?
O1C Ba1 O1B 71.2(2) . . ?
N13 Ba1 O1B 127.3(2) . . ?
N16 Ba1 O1B 129.9(2) . . ?
O1A Ba1 P14 92.19(11) . . ?
O1C Ba1 P14 89.81(11) . . ?
N13 Ba1 P14 133.55(11) . . ?
N16 Ba1 P14 52.39(11) . . ?
O1B Ba1 P14 86.92(13) . . ?
O1A Ba1 P11 84.91(11) . . ?
O1C Ba1 P11 89.52(12) . . ?
N13 Ba1 P11 51.98(11) . . ?
N16 Ba1 P11 131.85(11) . . ?
O1B Ba1 P11 87.14(13) . . ?
P14 Ba1 P11 173.92(4) . . ?
O1A Ba1 C15 90.31(14) . . ?
O1C Ba1 C15 108.6(2) . . ?
N13 Ba1 C15 112.58(14) . . ?
N16 Ba1 C15 22.41(14) . . ?
O1B Ba1 C15 116.5(2) . . ?
P14 Ba1 C15 31.48(10) . . ?
P11 Ba1 C15 153.53(11) . . ?
O1A Ba1 C12 105.3(2) . . ?
O1C Ba1 C12 86.34(15) . . ?
N13 Ba1 C12 21.81(15) . . ?
N16 Ba1 C12 112.18(14) . . ?
O1B Ba1 C12 115.4(2) . . ?
P14 Ba1 C12 154.54(12) . . ?
P11 Ba1 C12 31.36(12) . . ?
C15 Ba1 C12 128.08(14) . . ?
C12 P11 Si11 110.5(2) . . ?
C12 P11 Ba1 78.5(2) . . ?
Si11 P11 Ba1 147.34(10) . . ?
C113 Si11 C111 107.6(4) . . ?
C113 Si11 C112 106.3(5) . . ?
C111 Si11 C112 109.3(4) . . ?
C113 Si11 P11 115.6(3) . . ?
C111 Si11 P11 115.3(3) . . ?
C112 Si11 P11 102.2(3) . . ?
N13 C12 C121 120.9(6) . . ?
N13 C12 P11 118.0(5) . . ?
C121 C12 P11 121.0(5) . . ?
N13 C12 Ba1 52.0(3) . . ?
C121 C12 Ba1 160.4(4) . . ?
P11 C12 Ba1 70.2(2) . . ?
C122 C121 C126 118.8(7) . . ?
C122 C121 C12 120.6(7) . . ?
C126 C121 C12 120.5(6) . . ?
C121 C122 C123 119.6(9) . . ?
C124 C123 C122 119.2(9) . . ?
C123 C124 C125 121.9(9) . . ?
C124 C125 C126 118.4(10) . . ?
C125 C126 C121 122.0(9) . . ?
C12 N13 Si13 131.8(4) . . ?
C12 N13 Ba1 106.2(4) . . ?
Si13 N13 Ba1 120.7(2) . . ?
N13 Si13 C132 112.0(4) . . ?
N13 Si13 C133 103.7(3) . . ?
C132 Si13 C133 109.0(4) . . ?
N13 Si13 C131 115.5(4) . . ?
C132 Si13 C131 109.0(5) . . ?
C133 Si13 C131 107.2(4) . . ?
C15 P14 Si14 109.2(2) . . ?
C15 P14 Ba1 77.5(2) . . ?
Si14 P14 Ba1 139.35(9) . . ?
C141 Si14 C143 107.0(3) . . ?
C141 Si14 C142 107.0(4) . . ?
C143 Si14 C142 107.6(4) . . ?
C141 Si14 P14 118.7(2) . . ?
C143 Si14 P14 101.4(3) . . ?
C142 Si14 P14 114.2(3) . . ?
N16 C15 C151 121.0(5) . . ?
N16 C15 P14 119.5(4) . . ?
C151 C15 P14 119.5(4) . . ?
N16 C15 Ba1 53.9(3) . . ?
C151 C15 Ba1 156.6(4) . . ?
P14 C15 Ba1 71.1(2) . . ?
C156 C151 C152 118.9(6) . . ?
C156 C151 C15 119.0(5) . . ?
C152 C151 C15 122.1(5) . . ?
C153 C152 C151 120.7(6) . . ?
C152 C153 C154 120.4(7) . . ?
C153 C154 C155 119.3(6) . . ?
C154 C155 C156 120.3(7) . . ?
C151 C156 C155 120.4(6) . . ?
C15 N16 Si16 130.6(4) . . ?
C15 N16 Ba1 103.7(4) . . ?
Si16 N16 Ba1 123.2(2) . . ?
N16 Si16 C163 116.8(3) . . ?
N16 Si16 C161 111.1(3) . . ?
C163 Si16 C161 107.3(5) . . ?
N16 Si16 C162 104.8(3) . . ?
C163 Si16 C162 107.7(4) . . ?
C161 Si16 C162 109.0(4) . . ?
C1A1 O1A C1A4 107.5(6) . . ?
C1A1 O1A Ba1 129.1(4) . . ?
C1A4 O1A Ba1 121.5(4) . . ?
O1A C1A1 C1A2 105.9(7) . . ?
C1A3 C1A2 C1A1 105.0(8) . . ?
C1A2 C1A3 C1A4 106.5(7) . . ?
O1A C1A4 C1A3 107.1(7) . . ?
C1B4 O1B C1B1 105.5(7) . . ?
C1B4 O1B Ba1 128.6(6) . . ?
C1B1 O1B Ba1 121.2(5) . . ?
C1B2 C1B1 O1B 109.7(13) . . ?
C1B1 C1B2 C1B3 106.9(14) . . ?
C1B2 C1B3 C1B4 104.9(11) . . ?
O1B C1B4 C1B3 104.8(10) . . ?
C1C4 O1C C1C1 106.0(6) . . ?
C1C4 O1C Ba1 127.7(5) . . ?
C1C1 O1C Ba1 122.4(5) . . ?
C1C2 C1C1 O1C 107.4(8) . . ?
C1C1 C1C2 C1C3 106.2(8) . . ?
C1C2 C1C3 C1C4 105.4(8) . . ?
O1C C1C4 C1C3 106.2(8) . . ?
O2C Ba2 O2B 138.2(2) . . ?
O2C Ba2 O2A 146.4(2) . . ?
O2B Ba2 O2A 74.7(2) . . ?
O2C Ba2 N26 75.0(2) . . ?
O2B Ba2 N26 128.4(2) . . ?
O2A Ba2 N26 76.7(2) . . ?
O2C Ba2 N23 79.3(2) . . ?
O2B Ba2 N23 78.3(2) . . ?
O2A Ba2 N23 123.3(2) . . ?
N26 Ba2 N23 152.3(2) . . ?
O2C Ba2 P24 89.29(15) . . ?
O2B Ba2 P24 83.36(14) . . ?
O2A Ba2 P24 88.28(13) . . ?
N26 Ba2 P24 53.71(12) . . ?
N23 Ba2 P24 136.48(12) . . ?
O2C Ba2 P21 99.80(13) . . ?
O2B Ba2 P21 93.67(13) . . ?
O2A Ba2 P21 80.80(11) . . ?
N26 Ba2 P21 122.76(10) . . ?
N23 Ba2 P21 52.25(11) . . ?
P24 Ba2 P21 169.08(8) . . ?
O2C Ba2 C22 82.8(2) . . ?
O2B Ba2 C22 89.2(2) . . ?
O2A Ba2 C22 109.31(15) . . ?
N26 Ba2 C22 141.0(2) . . ?
N23 Ba2 C22 22.11(14) . . ?
P24 Ba2 C22 158.41(12) . . ?
P21 Ba2 C22 31.17(11) . . ?
O2C Ba2 C25 80.4(2) . . ?
O2B Ba2 C25 109.8(2) . . ?
O2A Ba2 C25 80.4(2) . . ?
N26 Ba2 C25 22.7(2) . . ?
N23 Ba2 C25 156.3(2) . . ?
P24 Ba2 C25 31.0(2) . . ?
P21 Ba2 C25 144.58(15) . . ?
C22 Ba2 C25 160.6(2) . . ?
O2C Ba2 Si04 70.5(2) . . ?
O2B Ba2 Si04 145.7(2) . . ?
O2A Ba2 Si04 76.2(2) . . ?
N26 Ba2 Si04 24.46(11) . . ?
N23 Ba2 Si04 133.9(2) . . ?
P24 Ba2 Si04 78.13(13) . . ?
P21 Ba2 Si04 99.09(10) . . ?
C22 Ba2 Si04 117.4(2) . . ?
C25 Ba2 Si04 47.2(2) . . ?
C22 P21 Si21 110.4(2) . . ?
C22 P21 Ba2 79.2(2) . . ?
Si21 P21 Ba2 140.90(10) . . ?
C212 Si21 C211 107.6(4) . . ?
C212 Si21 C213 108.4(4) . . ?
C211 Si21 C213 107.3(4) . . ?
C212 Si21 P21 101.4(3) . . ?
C211 Si21 P21 118.0(2) . . ?
C213 Si21 P21 113.5(3) . . ?
N23 C22 C221 121.1(6) . . ?
N23 C22 P21 119.2(5) . . ?
C221 C22 P21 119.6(4) . . ?
N23 C22 Ba2 53.3(3) . . ?
C221 C22 Ba2 162.4(4) . . ?
P21 C22 Ba2 69.7(2) . . ?
C222 C221 C226 117.7(6) . . ?
C222 C221 C22 119.6(6) . . ?
C226 C221 C22 122.7(6) . . ?
C221 C222 C223 120.9(7) . . ?
C224 C223 C222 120.1(8) . . ?
C225 C224 C223 119.0(7) . . ?
C224 C225 C226 121.6(8) . . ?
C225 C226 C221 120.7(7) . . ?
C22 N23 Si23 131.8(5) . . ?
C22 N23 Ba2 104.6(4) . . ?
Si23 N23 Ba2 123.0(3) . . ?
N23 Si23 C231 117.3(3) . . ?
N23 Si23 C233 105.8(4) . . ?
C231 Si23 C233 107.8(5) . . ?
N23 Si23 C232 109.5(3) . . ?
C231 Si23 C232 106.8(5) . . ?
C233 Si23 C232 109.6(5) . . ?
C25 P24 Si01 118.9(3) . . ?
C25 P24 Si02 99.9(4) . . ?
C25 P24 Ba2 80.4(3) . . ?
Si01 P24 Ba2 147.5(2) . . ?
Si02 P24 Ba2 177.9(2) . . ?
C013 Si01 C011 110.9(10) . . ?
C013 Si01 C012 105.6(11) . . ?
C011 Si01 C012 105.6(11) . . ?
C013 Si01 P24 107.3(8) . . ?
C011 Si01 P24 108.0(7) . . ?
C012 Si01 P24 119.3(9) . . ?
C021 Si02 C022 108.3(11) . . ?
C021 Si02 C023 107.9(11) . . ?
C022 Si02 C023 111.3(11) . . ?
C021 Si02 P24 126.6(8) . . ?
C022 Si02 P24 94.9(8) . . ?
C023 Si02 P24 106.9(9) . . ?
N26 C25 C251 120.3(8) . . ?
N26 C25 P24 121.3(5) . . ?
C251 C25 P24 118.4(8) . . ?
N26 C25 Ba2 52.7(3) . . ?
C251 C25 Ba2 172.6(7) . . ?
P24 C25 Ba2 68.6(2) . . ?
C252 C251 C256 114.5(9) . . ?
C252 C251 C25 123.7(9) . . ?
C256 C251 C25 120.3(9) . . ?
C252 C251 C257 103.3(11) . . ?
C25 C251 C257 105.3(11) . . ?
C253 C252 C251 124.9(22) . . ?
C251 C252 C260 120.9(18) . . ?
C254 C253 C252 113.1(30) . . ?
C253 C254 C255 127.6(26) . . ?
C254 C255 C256 118.3(18) . . ?
C255 C256 C251 120.4(12) . . ?
C258 C257 C251 112.2(24) . . ?
C257 C258 C259 120.1(25) . . ?
C260 C259 C258 111.5(30) . . ?
C259 C260 C252 129.1(33) . . ?
C25 N26 Si03 120.9(6) . . ?
C25 N26 Si04 141.7(6) . . ?
C25 N26 Ba2 104.5(4) . . ?
Si03 N26 Ba2 130.8(3) . . ?
Si04 N26 Ba2 113.7(4) . . ?
N26 Si03 C262 122.5(5) . . ?
N26 Si03 C263 107.0(5) . . ?
C262 Si03 C263 102.6(7) . . ?
N26 Si03 C261 107.1(5) . . ?
C262 Si03 C261 108.4(6) . . ?
C263 Si03 C261 108.6(5) . . ?
N26 Si04 C264 111.0(11) . . ?
N26 Si04 Ba2 41.9(3) . . ?
C264 Si04 Ba2 73.9(10) . . ?
C2A4 O2A C2A1 104.1(6) . . ?
C2A4 O2A Ba2 122.8(5) . . ?
C2A1 O2A Ba2 132.9(4) . . ?
O2A C2A1 C2A2 107.2(7) . . ?
C2A3 C2A2 C2A1 104.0(7) . . ?
C2A2 C2A3 C2A4 105.0(7) . . ?
O2A C2A4 C2A3 106.9(7) . . ?
C2B4 O2B C2B1 109.3(7) . . ?
C2B4 O2B Ba2 117.1(5) . . ?
C2B1 O2B Ba2 133.4(6) . . ?
O2B C2B1 C2B2 105.0(10) . . ?
C2B4 C2B3 C2B2 104.1(10) . . ?
O2B C2B4 C2B3 109.6(9) . . ?
C2C4 O2C C2C1 107.0(7) . . ?
C2C4 O2C Ba2 129.5(5) . . ?
C2C1 O2C Ba2 123.5(6) . . ?
C2C2 C2C1 O2C 106.2(9) . . ?
C2C3 C2C2 C2C1 110.6(11) . . ?
C2C2 C2C3 C2C4 107.8(11) . . ?
O2C C2C4 C2C3 106.1(9) . . ?
C2B1 C2B2 C2B3 110.6(12) . . ?

loop_
_geom_bond_atom_site_label_1
_geom_bond_atom_site_label_2
_geom_bond_distance
_geom_bond_site_symmetry_2
_geom_bond_publ_flag
Ba1 O1A 2.760(5) . ?
Ba1 O1C 2.770(5) . ?
Ba1 N13 2.772(5) . ?
Ba1 N16 2.776(5) . ?
Ba1 O1B 2.786(5) . ?
Ba1 P14 3.234(2) . ?
Ba1 P11 3.243(2) . ?
Ba1 C15 3.338(6) . ?
Ba1 C12 3.378(6) . ?
P11 C12 1.794(7) . ?
P11 Si11 2.215(3) . ?
Si11 C113 1.860(8) . ?
Si11 C111 1.867(7) . ?
Si11 C112 1.886(9) . ?
C12 N13 1.307(8) . ?
C12 C121 1.501(9) . ?
C121 C122 1.368(10) . ?
C121 C126 1.376(10) . ?
C122 C123 1.413(12) . ?
C123 C124 1.355(14) . ?
C124 C125 1.360(14) . ?
C125 C126 1.375(11) . ?
N13 Si13 1.730(5) . ?
Si13 C132 1.850(8) . ?
Si13 C133 1.856(7) . ?
Si13 C131 1.864(9) . ?
P14 C15 1.786(6) . ?
P14 Si14 2.224(3) . ?
Si14 C141 1.859(7) . ?
Si14 C143 1.867(7) . ?
Si14 C142 1.874(8) . ?
C15 N16 1.310(7) . ?
C15 C151 1.495(8) . ?
C151 C156 1.388(8) . ?
C151 C152 1.391(8) . ?
C152 C153 1.382(9) . ?
C153 C154 1.384(10) . ?
C154 C155 1.386(10) . ?
C155 C156 1.391(9) . ?
N16 Si16 1.727(5) . ?
Si16 C163 1.853(8) . ?
Si16 C161 1.854(8) . ?
Si16 C162 1.857(7) . ?
O1A C1A1 1.428(9) . ?
O1A C1A4 1.433(8) . ?
C1A1 C1A2 1.478(11) . ?
C1A2 C1A3 1.438(13) . ?
C1A3 C1A4 1.485(12) . ?
O1B C1B4 1.391(10) . ?
O1B C1B1 1.402(11) . ?
C1B1 C1B2 1.36(2) . ?
C1B2 C1B3 1.44(2) . ?
C1B3 C1B4 1.49(2) . ?
O1C C1C4 1.412(9) . ?
O1C C1C1 1.437(9) . ?
C1C1 C1C2 1.433(13) . ?
C1C2 C1C3 1.480(14) . ?
C1C3 C1C4 1.486(13) . ?
Ba2 O2C 2.746(6) . ?
Ba2 O2B 2.748(5) . ?
Ba2 O2A 2.765(5) . ?
Ba2 N26 2.790(6) . ?
Ba2 N23 2.789(5) . ?
Ba2 P24 3.204(3) . ?
Ba2 P21 3.216(2) . ?
Ba2 C22 3.368(6) . ?
Ba2 C25 3.394(8) . ?
Ba2 Si04 3.828(6) . ?
P21 C22 1.775(7) . ?
P21 Si21 2.224(3) . ?
Si21 C212 1.861(8) . ?
Si21 C211 1.865(7) . ?
Si21 C213 1.876(8) . ?
C22 N23 1.310(7) . ?
C22 C221 1.492(8) . ?
C221 C222 1.383(9) . ?
C221 C226 1.387(9) . ?
C222 C223 1.384(10) . ?
C223 C224 1.383(11) . ?
C224 C225 1.350(11) . ?
C225 C226 1.372(10) . ?
N23 Si23 1.731(6) . ?
Si23 C231 1.851(8) . ?
Si23 C233 1.858(9) . ?
Si23 C232 1.864(9) . ?
P24 C25 1.772(10) . ?
P24 Si01 2.147(5) . ?
P24 Si02 2.186(5) . ?
Si01 C013 1.86(2) . ?
Si01 C011 1.87(2) . ?
Si01 C012 1.89(2) . ?
Si02 C021 1.85(2) . ?
Si02 C022 1.89(2) . ?
Si02 C023 1.92(2) . ?
C25 N26 1.354(11) . ?
C25 C251 1.498(11) . ?
C251 C252 1.346(11) . ?
C251 C256 1.49(2) . ?
C251 C257 1.62(3) . ?
C252 C253 1.40(4) . ?
C252 C260 1.38(5) . ?
C253 C254 1.41(5) . ?
C254 C255 1.27(3) . ?
C255 C256 1.36(2) . ?
C257 C258 1.42(3) . ?
C258 C259 1.48(4) . ?
C259 C260 1.21(5) . ?
N26 Si03 1.7286(11) . ?
N26 Si04 1.7307(11) . ?
Si03 C262 1.782(11) . ?
Si03 C263 1.810(11) . ?
Si03 C261 1.943(10) . ?
Si04 C264 1.90(2) . ?
O2A C2A4 1.415(9) . ?
O2A C2A1 1.434(9) . ?
C2A1 C2A2 1.497(11) . ?
C2A2 C2A3 1.496(11) . ?
C2A3 C2A4 1.503(11) . ?
O2B C2B4 1.416(10) . ?
O2B C2B1 1.423(10) . ?
C2B1 C2B2 1.45(2) . ?
C2B3 C2B4 1.445(13) . ?
C2B3 C2B2 1.45(2) . ?
O2C C2C4 1.442(11) . ?
O2C C2C1 1.442(10) . ?
C2C1 C2C2 1.409(14) . ?
C2C2 C2C3 1.367(14) . ?
C2C3 C2C4 1.460(15) . ?

loop_
_geom_torsion_atom_site_label_1
_geom_torsion_atom_site_label_2
_geom_torsion_atom_site_label_3
_geom_torsion_atom_site_label_4
_geom_torsion
_geom_torsion_site_symmetry_1
_geom_torsion_site_symmetry_2
_geom_torsion_site_symmetry_3
_geom_torsion_site_symmetry_4
_geom_torsion_publ_flag
O1A Ba1 P11 C12 -130.9(2) . . . . ?
O1C Ba1 P11 C12 83.8(2) . . . . ?
N13 Ba1 P11 C12 11.0(2) . . . . ?
N16 Ba1 P11 C12 -60.3(3) . . . . ?
O1B Ba1 P11 C12 155.0(2) . . . . ?
P14 Ba1 P11 C12 167.4(5) . . . . ?
C15 Ba1 P11 C12 -50.5(3) . . . . ?
C12 Ba1 P11 C12 0.0 . . . . ?
O1A Ba1 P11 Si11 -20.7(2) . . . . ?
O1C Ba1 P11 Si11 -166.1(2) . . . . ?
N13 Ba1 P11 Si11 121.2(2) . . . . ?
N16 Ba1 P11 Si11 49.9(2) . . . . ?
O1B Ba1 P11 Si11 -94.9(2) . . . . ?
P14 Ba1 P11 Si11 -82.5(5) . . . . ?
C15 Ba1 P11 Si11 59.7(3) . . . . ?
C12 Ba1 P11 Si11 110.2(3) . . . . ?
C12 P11 Si11 C113 61.9(4) . . . . ?
Ba1 P11 Si11 C113 -38.9(4) . . . . ?
C12 P11 Si11 C111 -64.7(4) . . . . ?
Ba1 P11 Si11 C111 -165.5(3) . . . . ?
C12 P11 Si11 C112 176.8(4) . . . . ?
Ba1 P11 Si11 C112 76.0(4) . . . . ?
Si11 P11 C12 N13 -168.5(4) . . . . ?
Ba1 P11 C12 N13 -21.2(4) . . . . ?
Si11 P11 C12 C121 14.9(6) . . . . ?
Ba1 P11 C12 C121 162.2(5) . . . . ?
Si11 P11 C12 Ba1 -147.25(12) . . . . ?
Ba1 P11 C12 Ba1 0.0 . . . . ?
O1A Ba1 C12 N13 -152.6(4) . . . . ?
O1C Ba1 C12 N13 61.0(4) . . . . ?
N13 Ba1 C12 N13 0.0 . . . . ?
N16 Ba1 C12 N13 -68.2(4) . . . . ?
O1B Ba1 C12 N13 128.2(4) . . . . ?
P14 Ba1 C12 N13 -20.8(6) . . . . ?
P11 Ba1 C12 N13 156.1(5) . . . . ?
C15 Ba1 C12 N13 -49.8(5) . . . . ?
O1A Ba1 C12 C121 -77.2(14) . . . . ?
O1C Ba1 C12 C121 136.4(14) . . . . ?
N13 Ba1 C12 C121 75.4(14) . . . . ?
N16 Ba1 C12 C121 7.2(14) . . . . ?
O1B Ba1 C12 C121 -156.4(13) . . . . ?
P14 Ba1 C12 C121 54.6(15) . . . . ?
P11 Ba1 C12 C121 -128.5(15) . . . . ?
C15 Ba1 C12 C121 25.6(14) . . . . ?
O1A Ba1 C12 P11 51.3(2) . . . . ?
O1C Ba1 C12 P11 -95.1(2) . . . . ?
N13 Ba1 C12 P11 -156.1(5) . . . . ?
N16 Ba1 C12 P11 135.7(2) . . . . ?
O1B Ba1 C12 P11 -27.9(3) . . . . ?
P14 Ba1 C12 P11 -176.91(11) . . . . ?
P11 Ba1 C12 P11 0.0 . . . . ?
C15 Ba1 C12 P11 154.1(2) . . . . ?
N13 C12 C121 C122 -89.7(8) . . . . ?
P11 C12 C121 C122 86.8(8) . . . . ?
Ba1 C12 C121 C122 -152.4(11) . . . . ?
N13 C12 C121 C126 88.0(9) . . . . ?
P11 C12 C121 C126 -95.5(8) . . . . ?
Ba1 C12 C121 C126 25.2(18) . . . . ?
C126 C121 C122 C123 -1.6(12) . . . . ?
C12 C121 C122 C123 176.1(7) . . . . ?
C121 C122 C123 C124 1.0(14) . . . . ?
C122 C123 C124 C125 0.1(16) . . . . ?
C123 C124 C125 C126 -0.5(16) . . . . ?
C124 C125 C126 C121 -0.2(15) . . . . ?
C122 C121 C126 C125 1.2(13) . . . . ?
C12 C121 C126 C125 -176.5(8) . . . . ?
C121 C12 N13 Si13 8.8(9) . . . . ?
P11 C12 N13 Si13 -167.8(4) . . . . ?
Ba1 C12 N13 Si13 166.6(7) . . . . ?
C121 C12 N13 Ba1 -157.8(5) . . . . ?
P11 C12 N13 Ba1 25.6(5) . . . . ?
Ba1 C12 N13 Ba1 0.0 . . . . ?
O1A Ba1 N13 C12 32.5(5) . . . . ?
O1C Ba1 N13 C12 -116.0(4) . . . . ?
N16 Ba1 N13 C12 118.1(4) . . . . ?
O1B Ba1 N13 C12 -63.1(5) . . . . ?
P14 Ba1 N13 C12 167.8(3) . . . . ?
P11 Ba1 N13 C12 -15.5(3) . . . . ?
C15 Ba1 N13 C12 139.3(4) . . . . ?
C12 Ba1 N13 C12 0.0 . . . . ?
O1A Ba1 N13 Si13 -135.9(3) . . . . ?
O1C Ba1 N13 Si13 75.6(3) . . . . ?
N16 Ba1 N13 Si13 -50.3(3) . . . . ?
O1B Ba1 N13 Si13 128.5(3) . . . . ?
P14 Ba1 N13 Si13 -0.6(4) . . . . ?
P11 Ba1 N13 Si13 176.1(4) . . . . ?
C15 Ba1 N13 Si13 -29.0(3) . . . . ?
C12 Ba1 N13 Si13 -168.4(6) . . . . ?
C12 N13 Si13 C132 71.6(7) . . . . ?
Ba1 N13 Si13 C132 -123.4(4) . . . . ?
C12 N13 Si13 C133 -170.9(6) . . . . ?
Ba1 N13 Si13 C133 -6.0(4) . . . . ?
C12 N13 Si13 C131 -54.0(7) . . . . ?
Ba1 N13 Si13 C131 111.0(4) . . . . ?
O1A Ba1 P14 C15 87.0(2) . . . . ?
O1C Ba1 P14 C15 -128.0(2) . . . . ?
N13 Ba1 P14 C15 -57.5(2) . . . . ?
N16 Ba1 P14 C15 12.4(2) . . . . ?
O1B Ba1 P14 C15 160.8(2) . . . . ?
P11 Ba1 P14 C15 148.4(5) . . . . ?
C15 Ba1 P14 C15 0.0 . . . . ?
C12 Ba1 P14 C15 -46.9(3) . . . . ?
O1A Ba1 P14 Si14 -168.0(2) . . . . ?
O1C Ba1 P14 Si14 -23.0(2) . . . . ?
N13 Ba1 P14 Si14 47.5(2) . . . . ?
N16 Ba1 P14 Si14 117.4(2) . . . . ?
O1B Ba1 P14 Si14 -94.2(2) . . . . ?
P11 Ba1 P14 Si14 -106.6(5) . . . . ?
C15 Ba1 P14 Si14 105.0(2) . . . . ?
C12 Ba1 P14 Si14 58.1(3) . . . . ?
C15 P14 Si14 C141 -51.3(3) . . . . ?
Ba1 P14 Si14 C141 -144.4(3) . . . . ?
C15 P14 Si14 C143 -168.1(3) . . . . ?
Ba1 P14 Si14 C143 98.8(3) . . . . ?
C15 P14 Si14 C142 76.4(4) . . . . ?
Ba1 P14 Si14 C142 -16.6(4) . . . . ?
Si14 P14 C15 N16 -162.7(4) . . . . ?
Ba1 P14 C15 N16 -24.5(4) . . . . ?
Si14 P14 C15 C151 18.9(5) . . . . ?
Ba1 P14 C15 C151 157.1(4) . . . . ?
Si14 P14 C15 Ba1 -138.21(10) . . . . ?
Ba1 P14 C15 Ba1 0.0 . . . . ?
O1A Ba1 C15 N16 59.7(4) . . . . ?
O1C Ba1 C15 N16 -150.3(3) . . . . ?
N13 Ba1 C15 N16 -68.0(4) . . . . ?
N16 Ba1 C15 N16 0.0 . . . . ?
O1B Ba1 C15 N16 131.9(4) . . . . ?
P14 Ba1 C15 N16 153.4(4) . . . . ?
P11 Ba1 C15 N16 -19.4(5) . . . . ?
C12 Ba1 C15 N16 -50.1(4) . . . . ?
O1A Ba1 C15 C151 145.0(10) . . . . ?
O1C Ba1 C15 C151 -65.1(10) . . . . ?
N13 Ba1 C15 C151 17.3(10) . . . . ?
N16 Ba1 C15 C151 85.3(10) . . . . ?
O1B Ba1 C15 C151 -142.8(10) . . . . ?
P14 Ba1 C15 C151 -121.3(11) . . . . ?
P11 Ba1 C15 C151 65.9(11) . . . . ?
C12 Ba1 C15 C151 35.2(11) . . . . ?
O1A Ba1 C15 P14 -93.7(2) . . . . ?
O1C Ba1 C15 P14 56.2(2) . . . . ?
N13 Ba1 C15 P14 138.6(2) . . . . ?
N16 Ba1 C15 P14 -153.4(4) . . . . ?
O1B Ba1 C15 P14 -21.5(3) . . . . ?
P14 Ba1 C15 P14 0.0 . . . . ?
P11 Ba1 C15 P14 -172.85(11) . . . . ?
C12 Ba1 C15 P14 156.5(2) . . . . ?
N16 C15 C151 C156 -94.2(7) . . . . ?
P14 C15 C151 C156 84.2(6) . . . . ?
Ba1 C15 C151 C156 -164.1(8) . . . . ?
N16 C15 C151 C152 87.4(8) . . . . ?
P14 C15 C151 C152 -94.3(6) . . . . ?
Ba1 C15 C151 C152 17.5(14) . . . . ?
C156 C151 C152 C153 0.9(10) . . . . ?
C15 C151 C152 C153 179.4(6) . . . . ?
C151 C152 C153 C154 -0.1(11) . . . . ?
C152 C153 C154 C155 -0.8(11) . . . . ?
C153 C154 C155 C156 0.8(11) . . . . ?
C152 C151 C156 C155 -0.9(10) . . . . ?
C15 C151 C156 C155 -179.4(6) . . . . ?
C154 C155 C156 C151 0.0(11) . . . . ?
C151 C15 N16 Si16 9.5(8) . . . . ?
P14 C15 N16 Si16 -168.9(3) . . . . ?
Ba1 C15 N16 Si16 162.0(6) . . . . ?
C151 C15 N16 Ba1 -152.5(4) . . . . ?
P14 C15 N16 Ba1 29.1(5) . . . . ?
Ba1 C15 N16 Ba1 0.0 . . . . ?
O1A Ba1 N16 C15 -118.5(4) . . . . ?
O1C Ba1 N16 C15 36.3(4) . . . . ?
N13 Ba1 N16 C15 118.6(3) . . . . ?
O1B Ba1 N16 C15 -60.1(4) . . . . ?
P14 Ba1 N16 C15 -17.1(3) . . . . ?
P11 Ba1 N16 C15 168.5(3) . . . . ?
C15 Ba1 N16 C15 0.0 . . . . ?
C12 Ba1 N16 C15 139.3(3) . . . . ?
O1A Ba1 N16 Si16 77.8(3) . . . . ?
O1C Ba1 N16 Si16 -127.5(3) . . . . ?
N13 Ba1 N16 Si16 -45.1(3) . . . . ?
O1B Ba1 N16 Si16 136.1(3) . . . . ?
P14 Ba1 N16 Si16 179.1(3) . . . . ?
P11 Ba1 N16 Si16 4.8(4) . . . . ?
C15 Ba1 N16 Si16 -163.7(5) . . . . ?
C12 Ba1 N16 Si16 -24.4(3) . . . . ?
C15 N16 Si16 C163 -45.6(7) . . . . ?
Ba1 N16 Si16 C163 113.3(4) . . . . ?
C15 N16 Si16 C161 77.9(6) . . . . ?
Ba1 N16 Si16 C161 -123.2(4) . . . . ?
C15 N16 Si16 C162 -164.7(5) . . . . ?
Ba1 N16 Si16 C162 -5.7(4) . . . . ?
O1C Ba1 O1A C1A1 99.3(6) . . . . ?
N13 Ba1 O1A C1A1 -18.6(6) . . . . ?
N16 Ba1 O1A C1A1 -116.9(6) . . . . ?
O1B Ba1 O1A C1A1 105.9(6) . . . . ?
P14 Ba1 O1A C1A1 -167.9(6) . . . . ?
P11 Ba1 O1A C1A1 17.5(6) . . . . ?
C15 Ba1 O1A C1A1 -136.5(6) . . . . ?
C12 Ba1 O1A C1A1 -6.6(6) . . . . ?
O1C Ba1 O1A C1A4 -98.3(6) . . . . ?
N13 Ba1 O1A C1A4 143.8(5) . . . . ?
N16 Ba1 O1A C1A4 45.5(5) . . . . ?
O1B Ba1 O1A C1A4 -91.7(6) . . . . ?
P14 Ba1 O1A C1A4 -5.5(5) . . . . ?
P11 Ba1 O1A C1A4 179.8(5) . . . . ?
C15 Ba1 O1A C1A4 25.9(5) . . . . ?
C12 Ba1 O1A C1A4 155.8(5) . . . . ?
C1A4 O1A C1A1 C1A2 -24.8(9) . . . . ?
Ba1 O1A C1A1 C1A2 139.5(6) . . . . ?
O1A C1A1 C1A2 C1A3 29.0(11) . . . . ?
C1A1 C1A2 C1A3 C1A4 -21.8(12) . . . . ?
C1A1 O1A C1A4 C1A3 11.1(10) . . . . ?
Ba1 O1A C1A4 C1A3 -154.6(6) . . . . ?
C1A2 C1A3 C1A4 O1A 7.1(11) . . . . ?
O1A Ba1 O1B C1B4 76.4(9) . . . . ?
O1C Ba1 O1B C1B4 -107.6(9) . . . . ?
N13 Ba1 O1B C1B4 -162.4(8) . . . . ?
N16 Ba1 O1B C1B4 16.0(10) . . . . ?
P14 Ba1 O1B C1B4 -16.7(9) . . . . ?
P11 Ba1 O1B C1B4 162.0(9) . . . . ?
C15 Ba1 O1B C1B4 -5.7(9) . . . . ?
C12 Ba1 O1B C1B4 176.1(9) . . . . ?
O1A Ba1 O1B C1B1 -75.6(9) . . . . ?
O1C Ba1 O1B C1B1 100.4(9) . . . . ?
N13 Ba1 O1B C1B1 45.6(9) . . . . ?
N16 Ba1 O1B C1B1 -136.0(8) . . . . ?
P14 Ba1 O1B C1B1 -168.8(9) . . . . ?
P11 Ba1 O1B C1B1 9.9(9) . . . . ?
C15 Ba1 O1B C1B1 -157.7(8) . . . . ?
C12 Ba1 O1B C1B1 24.0(9) . . . . ?
C1B4 O1B C1B1 C1B2 -28.3(17) . . . . ?
Ba1 O1B C1B1 C1B2 129.4(13) . . . . ?
O1B C1B1 C1B2 C1B3 16.0(24) . . . . ?
C1B1 C1B2 C1B3 C1B4 1.6(24) . . . . ?
C1B1 O1B C1B4 C1B3 27.7(13) . . . . ?
Ba1 O1B C1B4 C1B3 -127.6(9) . . . . ?
C1B2 C1B3 C1B4 O1B -18.4(19) . . . . ?
O1A Ba1 O1C C1C4 67.9(7) . . . . ?
N13 Ba1 O1C C1C4 -160.9(7) . . . . ?
N16 Ba1 O1C C1C4 -65.1(7) . . . . ?
O1B Ba1 O1C C1C4 61.2(7) . . . . ?
P14 Ba1 O1C C1C4 -25.6(7) . . . . ?
P11 Ba1 O1C C1C4 148.4(7) . . . . ?
C15 Ba1 O1C C1C4 -51.3(7) . . . . ?
C12 Ba1 O1C C1C4 179.6(7) . . . . ?
O1A Ba1 O1C C1C1 -86.4(7) . . . . ?
N13 Ba1 O1C C1C1 44.8(7) . . . . ?
N16 Ba1 O1C C1C1 140.5(7) . . . . ?
O1B Ba1 O1C C1C1 -93.1(7) . . . . ?
P14 Ba1 O1C C1C1 -180.0(7) . . . . ?
P11 Ba1 O1C C1C1 -6.0(7) . . . . ?
C15 Ba1 O1C C1C1 154.3(7) . . . . ?
C12 Ba1 O1C C1C1 25.2(7) . . . . ?
C1C4 O1C C1C1 C1C2 -29.6(12) . . . . ?
Ba1 O1C C1C1 C1C2 129.6(8) . . . . ?
O1C C1C1 C1C2 C1C3 17.7(14) . . . . ?
C1C1 C1C2 C1C3 C1C4 0.0(15) . . . . ?
C1C1 O1C C1C4 C1C3 29.0(11) . . . . ?
Ba1 O1C C1C4 C1C3 -128.6(8) . . . . ?
C1C2 C1C3 C1C4 O1C -17.9(13) . . . . ?
O2C Ba2 P21 C22 -57.9(3) . . . . ?
O2B Ba2 P21 C22 82.4(2) . . . . ?
O2A Ba2 P21 C22 156.2(2) . . . . ?
N26 Ba2 P21 C22 -136.2(3) . . . . ?
N23 Ba2 P21 C22 10.3(2) . . . . ?
P24 Ba2 P21 C22 156.2(4) . . . . ?
C22 Ba2 P21 C22 0.0 . . . . ?
C25 Ba2 P21 C22 -145.1(4) . . . . ?
Si04 Ba2 P21 C22 -129.5(3) . . . . ?
O2C Ba2 P21 Si21 51.2(2) . . . . ?
O2B Ba2 P21 Si21 -168.6(2) . . . . ?
O2A Ba2 P21 Si21 -94.7(2) . . . . ?
N26 Ba2 P21 Si21 -27.1(3) . . . . ?
N23 Ba2 P21 Si21 119.4(2) . . . . ?
P24 Ba2 P21 Si21 -94.8(4) . . . . ?
C22 Ba2 P21 Si21 109.1(3) . . . . ?
C25 Ba2 P21 Si21 -36.1(3) . . . . ?
Si04 Ba2 P21 Si21 -20.5(2) . . . . ?
C22 P21 Si21 C212 -170.9(4) . . . . ?
Ba2 P21 Si21 C212 91.1(4) . . . . ?
C22 P21 Si21 C211 -53.7(4) . . . . ?
Ba2 P21 Si21 C211 -151.7(3) . . . . ?
C22 P21 Si21 C213 73.0(4) . . . . ?
Ba2 P21 Si21 C213 -25.0(4) . . . . ?
Si21 P21 C22 N23 -160.7(4) . . . . ?
Ba2 P21 C22 N23 -20.2(5) . . . . ?
Si21 P21 C22 C221 23.0(5) . . . . ?
Ba2 P21 C22 C221 163.5(5) . . . . ?
Si21 P21 C22 Ba2 -140.51(13) . . . . ?
Ba2 P21 C22 Ba2 0.0 . . . . ?
O2C Ba2 C22 N23 -79.3(4) . . . . ?
O2B Ba2 C22 N23 59.5(4) . . . . ?
O2A Ba2 C22 N23 133.0(4) . . . . ?
N26 Ba2 C22 N23 -134.4(4) . . . . ?
N23 Ba2 C22 N23 0.000(1) . . . . ?
P24 Ba2 C22 N23 -10.1(6) . . . . ?
P21 Ba2 C22 N23 157.9(5) . . . . ?
C25 Ba2 C22 N23 -109.5(6) . . . . ?
Si04 Ba2 C22 N23 -143.0(4) . . . . ?
O2C Ba2 C22 C221 -2.3(13) . . . . ?
O2B Ba2 C22 C221 136.5(13) . . . . ?
O2A Ba2 C22 C221 -150.0(13) . . . . ?
N26 Ba2 C22 C221 -57.4(14) . . . . ?
N23 Ba2 C22 C221 77.0(13) . . . . ?
P24 Ba2 C22 C221 66.9(14) . . . . ?
P21 Ba2 C22 C221 -125.1(14) . . . . ?
C25 Ba2 C22 C221 -32.5(16) . . . . ?
Si04 Ba2 C22 C221 -66.0(13) . . . . ?
O2C Ba2 C22 P21 122.7(3) . . . . ?
O2B Ba2 C22 P21 -98.4(2) . . . . ?
O2A Ba2 C22 P21 -24.9(2) . . . . ?
N26 Ba2 C22 P21 67.6(3) . . . . ?
N23 Ba2 C22 P21 -157.9(5) . . . . ?
P24 Ba2 C22 P21 -168.0(3) . . . . ?
P21 Ba2 C22 P21 0.0 . . . . ?
C25 Ba2 C22 P21 92.6(5) . . . . ?
Si04 Ba2 C22 P21 59.1(3) . . . . ?
N23 C22 C221 C222 -97.1(8) . . . . ?
P21 C22 C221 C222 79.1(7) . . . . ?
Ba2 C22 C221 C222 -162.8(10) . . . . ?
N23 C22 C221 C226 83.6(8) . . . . ?
P21 C22 C221 C226 -100.1(7) . . . . ?
Ba2 C22 C221 C226 18.0(17) . . . . ?
C226 C221 C222 C223 0.2(10) . . . . ?
C22 C221 C222 C223 -179.1(6) . . . . ?
C221 C222 C223 C224 -0.9(11) . . . . ?
C222 C223 C224 C225 0.7(12) . . . . ?
C223 C224 C225 C226 0.2(12) . . . . ?
C224 C225 C226 C221 -0.9(11) . . . . ?
C222 C221 C226 C225 0.7(10) . . . . ?
C22 C221 C226 C225 179.9(6) . . . . ?
C221 C22 N23 Si23 11.5(9) . . . . ?
P21 C22 N23 Si23 -164.8(4) . . . . ?
Ba2 C22 N23 Si23 171.4(7) . . . . ?
C221 C22 N23 Ba2 -159.9(5) . . . . ?
P21 C22 N23 Ba2 23.8(5) . . . . ?
Ba2 C22 N23 Ba2 0.0 . . . . ?
O2C Ba2 N23 C22 97.2(4) . . . . ?
O2B Ba2 N23 C22 -118.3(4) . . . . ?
O2A Ba2 N23 C22 -55.7(4) . . . . ?
N26 Ba2 N23 C22 75.6(5) . . . . ?
P24 Ba2 N23 C22 174.6(3) . . . . ?
P21 Ba2 N23 C22 -14.2(3) . . . . ?
C22 Ba2 N23 C22 0.000(1) . . . . ?
C25 Ba2 N23 C22 128.9(6) . . . . ?
Si04 Ba2 N23 C22 47.9(5) . . . . ?
O2C Ba2 N23 Si23 -75.2(3) . . . . ?
O2B Ba2 N23 Si23 69.3(3) . . . . ?
O2A Ba2 N23 Si23 132.0(3) . . . . ?
N26 Ba2 N23 Si23 -96.8(4) . . . . ?
P24 Ba2 N23 Si23 2.3(4) . . . . ?
P21 Ba2 N23 Si23 173.4(4) . . . . ?
C22 Ba2 N23 Si23 -172.4(6) . . . . ?
C25 Ba2 N23 Si23 -43.5(7) . . . . ?
Si04 Ba2 N23 Si23 -124.5(3) . . . . ?
C22 N23 Si23 C231 -46.8(8) . . . . ?
Ba2 N23 Si23 C231 123.2(4) . . . . ?
C22 N23 Si23 C233 -167.0(7) . . . . ?
Ba2 N23 Si23 C233 3.1(5) . . . . ?
C22 N23 Si23 C232 75.0(7) . . . . ?
Ba2 N23 Si23 C232 -114.9(5) . . . . ?
O2C Ba2 P24 C25 -72.4(4) . . . . ?
O2B Ba2 P24 C25 148.8(4) . . . . ?
O2A Ba2 P24 C25 74.0(3) . . . . ?
N26 Ba2 P24 C25 -0.7(4) . . . . ?
N23 Ba2 P24 C25 -146.0(3) . . . . ?
P21 Ba2 P24 C25 74.1(6) . . . . ?
C22 Ba2 P24 C25 -140.5(4) . . . . ?
C25 Ba2 P24 C25 0.000(1) . . . . ?
Si04 Ba2 P24 C25 -2.2(4) . . . . ?
O2C Ba2 P24 Si01 58.0(5) . . . . ?
O2B Ba2 P24 Si01 -80.8(5) . . . . ?
O2A Ba2 P24 Si01 -155.5(5) . . . . ?
N26 Ba2 P24 Si01 129.7(5) . . . . ?
N23 Ba2 P24 Si01 -15.6(6) . . . . ?
P21 Ba2 P24 Si01 -155.5(3) . . . . ?
C22 Ba2 P24 Si01 -10.1(7) . . . . ?
C25 Ba2 P24 Si01 130.4(6) . . . . ?
Si04 Ba2 P24 Si01 128.2(5) . . . . ?
O2C Ba2 P24 Si02 27.9(69) . . . . ?
O2B Ba2 P24 Si02 -110.9(69) . . . . ?
O2A Ba2 P24 Si02 174.3(69) . . . . ?
N26 Ba2 P24 Si02 99.6(70) . . . . ?
N23 Ba2 P24 Si02 -45.7(70) . . . . ?
P21 Ba2 P24 Si02 174.4(67) . . . . ?
C22 Ba2 P24 Si02 -40.2(71) . . . . ?
C25 Ba2 P24 Si02 100.3(70) . . . . ?
Si04 Ba2 P24 Si02 98.1(69) . . . . ?
C25 P24 Si01 C013 56.0(10) . . . . ?
Si02 P24 Si01 C013 113.0(9) . . . . ?
Ba2 P24 Si01 C013 -65.0(9) . . . . ?
C25 P24 Si01 C011 175.6(8) . . . . ?
Si02 P24 Si01 C011 -127.3(9) . . . . ?
Ba2 P24 Si01 C011 54.7(9) . . . . ?
C25 P24 Si01 C012 -63.9(11) . . . . ?
Si02 P24 Si01 C012 -6.9(10) . . . . ?
Ba2 P24 Si01 C012 175.2(10) . . . . ?
C25 P24 Si02 C021 70.9(11) . . . . ?
Si01 P24 Si02 C021 -60.8(10) . . . . ?
Ba2 P24 Si02 C021 -29.0(74) . . . . ?
C25 P24 Si02 C022 -171.9(8) . . . . ?
Si01 P24 Si02 C022 56.3(9) . . . . ?
Ba2 P24 Si02 C022 88.1(69) . . . . ?
C25 P24 Si02 C023 -57.9(10) . . . . ?
Si01 P24 Si02 C023 170.3(10) . . . . ?
Ba2 P24 Si02 C023 -157.8(68) . . . . ?
Si01 P24 C25 N26 -150.8(7) . . . . ?
Si02 P24 C25 N26 -176.6(7) . . . . ?
Ba2 P24 C25 N26 1.3(7) . . . . ?
Si01 P24 C25 C251 30.8(9) . . . . ?
Si02 P24 C25 C251 5.0(8) . . . . ?
Ba2 P24 C25 C251 -177.1(7) . . . . ?
Si01 P24 C25 Ba2 -152.1(4) . . . . ?
Si02 P24 C25 Ba2 -177.9(3) . . . . ?
Ba2 P24 C25 Ba2 0.0 . . . . ?
O2C Ba2 C25 N26 -73.8(6) . . . . ?
O2B Ba2 C25 N26 148.3(6) . . . . ?
O2A Ba2 C25 N26 78.5(6) . . . . ?
N26 Ba2 C25 N26 0.000(3) . . . . ?
N23 Ba2 C25 N26 -105.4(6) . . . . ?
P24 Ba2 C25 N26 -178.6(8) . . . . ?
P21 Ba2 C25 N26 19.7(8) . . . . ?
C22 Ba2 C25 N26 -43.4(8) . . . . ?
Si04 Ba2 C25 N26 -1.5(5) . . . . ?
O2C Ba2 C25 C251 -95.5(53) . . . . ?
O2B Ba2 C25 C251 126.6(53) . . . . ?
O2A Ba2 C25 C251 56.8(53) . . . . ?
N26 Ba2 C25 C251 -21.7(50) . . . . ?
N23 Ba2 C25 C251 -127.1(50) . . . . ?
P24 Ba2 C25 C251 159.7(55) . . . . ?
P21 Ba2 C25 C251 -2.0(55) . . . . ?
C22 Ba2 C25 C251 -65.1(54) . . . . ?
Si04 Ba2 C25 C251 -23.2(52) . . . . ?
O2C Ba2 C25 P24 104.8(3) . . . . ?
O2B Ba2 C25 P24 -33.1(4) . . . . ?
O2A Ba2 C25 P24 -102.9(3) . . . . ?
N26 Ba2 C25 P24 178.6(8) . . . . ?
N23 Ba2 C25 P24 73.2(7) . . . . ?
P24 Ba2 C25 P24 0.000(1) . . . . ?
P21 Ba2 C25 P24 -161.7(2) . . . . ?
C22 Ba2 C25 P24 135.2(5) . . . . ?
Si04 Ba2 C25 P24 177.1(5) . . . . ?
N26 C25 C251 C252 72.7(13) . . . . ?
P24 C25 C251 C252 -108.9(12) . . . . ?
Ba2 C25 C251 C252 92.6(51) . . . . ?
N26 C25 C251 C256 -122.2(12) . . . . ?
P24 C25 C251 C256 56.2(12) . . . . ?
Ba2 C25 C251 C256 -102.3(54) . . . . ?
N26 C25 C251 C257 -45.2(15) . . . . ?
P24 C25 C251 C257 133.2(12) . . . . ?
Ba2 C25 C251 C257 -25.3(57) . . . . ?
C256 C251 C252 C253 9.8(24) . . . . ?
C25 C251 C252 C253 175.6(20) . . . . ?
C257 C251 C252 C253 -65.5(24) . . . . ?
C256 C251 C252 C260 32.3(23) . . . . ?
C25 C251 C252 C260 -161.9(19) . . . . ?
C257 C251 C252 C260 -43.0(23) . . . . ?
C251 C252 C253 C254 -2.5(39) . . . . ?
C260 C252 C253 C254 -86.9(100) . . . . ?
C252 C253 C254 C255 -2.8(49) . . . . ?
C253 C254 C255 C256 -0.8(43) . . . . ?
C254 C255 C256 C251 9.0(27) . . . . ?
C252 C251 C256 C255 -13.2(19) . . . . ?
C25 C251 C256 C255 -179.5(13) . . . . ?
C257 C251 C256 C255 83.3(16) . . . . ?
C252 C251 C257 C258 48.4(25) . . . . ?
C256 C251 C257 C258 -63.3(22) . . . . ?
C25 C251 C257 C258 179.3(21) . . . . ?
C251 C257 C258 C259 -23.6(45) . . . . ?
C257 C258 C259 C260 -12.2(61) . . . . ?
C258 C259 C260 C252 24.6(67) . . . . ?
C253 C252 C260 C259 115.5(129) . . . . ?
C251 C252 C260 C259 7.6(57) . . . . ?
C251 C25 N26 Si03 16.4(12) . . . . ?
P24 C25 N26 Si03 -161.9(5) . . . . ?
Ba2 C25 N26 Si03 -160.4(9) . . . . ?
C251 C25 N26 Si04 -7.1(16) . . . . ?
P24 C25 N26 Si04 174.5(8) . . . . ?
Ba2 C25 N26 Si04 176.1(13) . . . . ?
C251 C25 N26 Ba2 176.8(6) . . . . ?
P24 C25 N26 Ba2 -1.5(9) . . . . ?
Ba2 C25 N26 Ba2 0.000(1) . . . . ?
O2C Ba2 N26 C25 101.4(6) . . . . ?
O2B Ba2 N26 C25 -39.1(7) . . . . ?
O2A Ba2 N26 C25 -96.9(6) . . . . ?
N23 Ba2 N26 C25 123.4(6) . . . . ?
P24 Ba2 N26 C25 0.9(5) . . . . ?
P21 Ba2 N26 C25 -166.5(5) . . . . ?
C22 Ba2 N26 C25 158.8(5) . . . . ?
C25 Ba2 N26 C25 0.000(2) . . . . ?
Si04 Ba2 N26 C25 177.4(9) . . . . ?
O2C Ba2 N26 Si03 -101.0(6) . . . . ?
O2B Ba2 N26 Si03 118.5(5) . . . . ?
O2A Ba2 N26 Si03 60.8(6) . . . . ?
N23 Ba2 N26 Si03 -79.0(7) . . . . ?
P24 Ba2 N26 Si03 158.5(7) . . . . ?
P21 Ba2 N26 Si03 -8.9(7) . . . . ?
C22 Ba2 N26 Si03 -43.6(7) . . . . ?
C25 Ba2 N26 Si03 157.6(10) . . . . ?
Si04 Ba2 N26 Si03 -25.0(5) . . . . ?
O2C Ba2 N26 Si04 -76.0(5) . . . . ?
O2B Ba2 N26 Si04 143.5(4) . . . . ?
O2A Ba2 N26 Si04 85.8(5) . . . . ?
N23 Ba2 N26 Si04 -54.0(6) . . . . ?
P24 Ba2 N26 Si04 -176.4(6) . . . . ?
P21 Ba2 N26 Si04 16.1(5) . . . . ?
C22 Ba2 N26 Si04 -18.6(6) . . . . ?
C25 Ba2 N26 Si04 -177.4(9) . . . . ?
Si04 Ba2 N26 Si04 0.000(2) . . . . ?
C25 N26 Si03 C262 29.5(11) . . . . ?
Si04 N26 Si03 C262 176.5(12) . . . . ?
Ba2 N26 Si03 C262 -125.1(7) . . . . ?
C25 N26 Si03 C263 147.2(8) . . . . ?
Si04 N26 Si03 C263 -65.8(8) . . . . ?
Ba2 N26 Si03 C263 -7.4(8) . . . . ?
C25 N26 Si03 C261 -96.5(8) . . . . ?
Si04 N26 Si03 C261 50.5(7) . . . . ?
Ba2 N26 Si03 C261 108.9(6) . . . . ?
C25 N26 Si04 C264 -146.8(15) . . . . ?
Si03 N26 Si04 C264 164.3(14) . . . . ?
Ba2 N26 Si04 C264 29.1(12) . . . . ?
C25 N26 Si04 Ba2 -175.9(14) . . . . ?
Si03 N26 Si04 Ba2 135.2(7) . . . . ?
Ba2 N26 Si04 Ba2 0.000(2) . . . . ?
O2C Ba2 Si04 N26 96.4(5) . . . . ?
O2B Ba2 Si04 N26 -55.9(6) . . . . ?
O2A Ba2 Si04 N26 -88.2(5) . . . . ?
N26 Ba2 Si04 N26 0.000(3) . . . . ?
N23 Ba2 Si04 N26 148.6(4) . . . . ?
P24 Ba2 Si04 N26 2.9(5) . . . . ?
P21 Ba2 Si04 N26 -166.3(5) . . . . ?
C22 Ba2 Si04 N26 166.9(5) . . . . ?
C25 Ba2 Si04 N26 1.4(5) . . . . ?
O2C Ba2 Si04 C264 -55.4(11) . . . . ?
O2B Ba2 Si04 C264 152.4(11) . . . . ?
O2A Ba2 Si04 C264 120.0(11) . . . . ?
N26 Ba2 Si04 C264 -151.8(12) . . . . ?
N23 Ba2 Si04 C264 -3.2(11) . . . . ?
P24 Ba2 Si04 C264 -148.9(11) . . . . ?
P21 Ba2 Si04 C264 41.9(11) . . . . ?
C22 Ba2 Si04 C264 15.2(11) . . . . ?
C25 Ba2 Si04 C264 -150.4(11) . . . . ?
O2C Ba2 O2A C2A4 86.9(6) . . . . ?
O2B Ba2 O2A C2A4 -82.8(6) . . . . ?
N26 Ba2 O2A C2A4 53.8(6) . . . . ?
N23 Ba2 O2A C2A4 -147.2(6) . . . . ?
P24 Ba2 O2A C2A4 0.8(6) . . . . ?
P21 Ba2 O2A C2A4 -179.2(6) . . . . ?
C22 Ba2 O2A C2A4 -166.4(6) . . . . ?
C25 Ba2 O2A C2A4 30.9(6) . . . . ?
Si04 Ba2 O2A C2A4 79.0(6) . . . . ?
O2C Ba2 O2A C2A1 -99.4(7) . . . . ?
O2B Ba2 O2A C2A1 90.9(7) . . . . ?
N26 Ba2 O2A C2A1 -132.5(7) . . . . ?
N23 Ba2 O2A C2A1 26.5(7) . . . . ?
P24 Ba2 O2A C2A1 174.5(7) . . . . ?
P21 Ba2 O2A C2A1 -5.5(7) . . . . ?
C22 Ba2 O2A C2A1 7.3(7) . . . . ?
C25 Ba2 O2A C2A1 -155.4(7) . . . . ?
Si04 Ba2 O2A C2A1 -107.3(7) . . . . ?
C2A4 O2A C2A1 C2A2 35.4(9) . . . . ?
Ba2 O2A C2A1 C2A2 -139.2(6) . . . . ?
O2A C2A1 C2A2 C2A3 -21.7(10) . . . . ?
C2A1 C2A2 C2A3 C2A4 0.5(11) . . . . ?
C2A1 O2A C2A4 C2A3 -34.8(9) . . . . ?
Ba2 O2A C2A4 C2A3 140.5(6) . . . . ?
C2A2 C2A3 C2A4 O2A 21.1(11) . . . . ?
O2C Ba2 O2B C2B4 116.5(7) . . . . ?
O2A Ba2 O2B C2B4 -72.0(7) . . . . ?
N26 Ba2 O2B C2B4 -130.6(6) . . . . ?
N23 Ba2 O2B C2B4 57.6(7) . . . . ?
P24 Ba2 O2B C2B4 -162.1(7) . . . . ?
P21 Ba2 O2B C2B4 7.4(7) . . . . ?
C22 Ba2 O2B C2B4 38.3(7) . . . . ?
C25 Ba2 O2B C2B4 -145.6(7) . . . . ?
Si04 Ba2 O2B C2B4 -104.6(7) . . . . ?
O2C Ba2 O2B C2B1 -68.8(10) . . . . ?
O2A Ba2 O2B C2B1 102.6(10) . . . . ?
N26 Ba2 O2B C2B1 44.1(10) . . . . ?
N23 Ba2 O2B C2B1 -127.7(10) . . . . ?
P24 Ba2 O2B C2B1 12.6(9) . . . . ?
P21 Ba2 O2B C2B1 -178.0(9) . . . . ?
C22 Ba2 O2B C2B1 -147.1(9) . . . . ?
C25 Ba2 O2B C2B1 29.1(10) . . . . ?
Si04 Ba2 O2B C2B1 70.0(10) . . . . ?
C2B4 O2B C2B1 C2B2 11.5(14) . . . . ?
Ba2 O2B C2B1 C2B2 -163.5(8) . . . . ?
C2B1 O2B C2B4 C2B3 -7.6(13) . . . . ?
Ba2 O2B C2B4 C2B3 168.3(8) . . . . ?
C2B2 C2B3 C2B4 O2B 0.3(15) . . . . ?
O2B Ba2 O2C C2C4 -95.1(10) . . . . ?
O2A Ba2 O2C C2C4 99.9(10) . . . . ?
N26 Ba2 O2C C2C4 133.2(11) . . . . ?
N23 Ba2 O2C C2C4 -36.6(10) . . . . ?
P24 Ba2 O2C C2C4 -174.3(10) . . . . ?
P21 Ba2 O2C C2C4 11.8(11) . . . . ?
C22 Ba2 O2C C2C4 -14.4(10) . . . . ?
C25 Ba2 O2C C2C4 155.8(11) . . . . ?
Si04 Ba2 O2C C2C4 108.0(11) . . . . ?
O2B Ba2 O2C C2C1 83.0(9) . . . . ?
O2A Ba2 O2C C2C1 -82.0(9) . . . . ?
N26 Ba2 O2C C2C1 -48.6(8) . . . . ?
N23 Ba2 O2C C2C1 141.6(9) . . . . ?
P24 Ba2 O2C C2C1 3.8(8) . . . . ?
P21 Ba2 O2C C2C1 -170.1(8) . . . . ?
C22 Ba2 O2C C2C1 163.7(9) . . . . ?
C25 Ba2 O2C C2C1 -26.1(8) . . . . ?
Si04 Ba2 O2C C2C1 -73.9(8) . . . . ?
C2C4 O2C C2C1 C2C2 15.4(15) . . . . ?
Ba2 O2C C2C1 C2C2 -163.1(9) . . . . ?
O2C C2C1 C2C2 C2C3 -14.3(18) . . . . ?
C2C1 C2C2 C2C3 C2C4 7.4(21) . . . . ?
C2C1 O2C C2C4 C2C3 -11.0(16) . . . . ?
Ba2 O2C C2C4 C2C3 167.3(10) . . . . ?
C2C2 C2C3 C2C4 O2C 2.5(19) . . . . ?
O2B C2B1 C2B2 C2B3 -11.5(17) . . . . ?
C2B4 C2B3 C2B2 C2B1 7.0(17) . . . . ?
